data_7019621
loop_
_publ_author_name
'Gramage-Doria, Rafael'
'Armspach, Dominique'
'Matt, Dominique'
'Toupet, Lo\"ic'

_publ_section_title
;
 Non-conventional coordination of cavity-confined metal centres.
;
_journal_issue 29
_journal_name_full 'Dalton transactions (Cambridge, England : 2003)'
_journal_page_first 8786
_journal_page_last 8796
_journal_paper_doi 10.1039/c2dt30751k
_journal_volume 41
_journal_year 2012
_chemical_absolute_configuration ad
_chemical_formula_sum 'C170 H259 Au4 Cl7 O62 P4'
_chemical_formula_weight 4454.67
_chemical_name_systematic
;
?
;
_space_group_IT_number 1
_symmetry_cell_setting triclinic
_symmetry_space_group_name_Hall 'P 1'
_symmetry_space_group_name_H-M 'P 1'
_atom_sites_solution_hydrogens geom
_atom_sites_solution_primary direct
_atom_sites_solution_secondary difmap
_audit_creation_method SHELXL-97
_cell_angle_alpha 85.9680(10)
_cell_angle_beta 83.1480(10)
_cell_angle_gamma 87.9860(10)
_cell_formula_units_Z 1
_cell_length_a 13.5343(2)
_cell_length_b 14.9731(2)
_cell_length_c 24.5351(4)
_cell_measurement_reflns_used 32695
_cell_measurement_temperature 120(2)
_cell_measurement_theta_max 27.1
_cell_measurement_theta_min 2.61
_cell_volume 4922.52(13)
_computing_cell_refinement 'CrysAlis RED, Oxford Diffraction Ltd.,Version 1.171.35.11'
_computing_data_collection 'CrysAlis CCD, Oxford Diffraction Ltd.,Version 1.171.35.11'
_computing_data_reduction 'CrysAlis RED, Oxford Diffraction Ltd.,Version 1.171.35.11'
_computing_molecular_graphics 'MERCURY 2.4.5(CCDC, 2011)'
_computing_publication_material 'WINGX (Farrugia, 1999)'
_computing_structure_refinement 'SHELXL-97 (Sheldrick, 1997)'
_computing_structure_solution 'SIR-97_(Altomare & al., 1999)'
_diffrn_ambient_temperature 120(2)
_diffrn_detector_area_resol_mean 19.64
_diffrn_measured_fraction_theta_full 0.994
_diffrn_measured_fraction_theta_max 0.994
_diffrn_measurement_device_type 'CCD Saphire 3 Xcalibur'
_diffrn_measurement_method 'omega scan'
_diffrn_radiation_monochromator graphite
_diffrn_radiation_source 'fine-focus sealed tube'
_diffrn_radiation_type MoK\a
_diffrn_radiation_wavelength 0.71073
_diffrn_reflns_av_R_equivalents 0.0560
_diffrn_reflns_av_sigmaI/netI 0.1511
_diffrn_reflns_limit_h_max 17
_diffrn_reflns_limit_h_min -17
_diffrn_reflns_limit_k_max 19
_diffrn_reflns_limit_k_min -19
_diffrn_reflns_limit_l_max 31
_diffrn_reflns_limit_l_min -31
_diffrn_reflns_number 73477
_diffrn_reflns_theta_full 27.00
_diffrn_reflns_theta_max 27.00
_diffrn_reflns_theta_min 2.61
_exptl_absorpt_coefficient_mu 3.180
_exptl_absorpt_correction_T_max 0.77140
_exptl_absorpt_correction_T_min 0.55153
_exptl_absorpt_correction_type analytical
_exptl_absorpt_process_details 'Alcock(1970) crystallographic computing,p271'
_exptl_crystal_colour colourless
_exptl_crystal_density_diffrn 1.503
_exptl_crystal_density_method 'not measured'
_exptl_crystal_description prism
_exptl_crystal_F_000 2270
_exptl_crystal_size_max 0.28
_exptl_crystal_size_mid 0.12
_exptl_crystal_size_min 0.10
_refine_diff_density_max 1.895
_refine_diff_density_min -1.058
_refine_diff_density_rms 0.131
_refine_ls_abs_structure_details 'Flack H D (1983), Acta Cryst. A39, 876-881'
_refine_ls_abs_structure_Flack -0.013(4)
_refine_ls_extinction_method none
_refine_ls_goodness_of_fit_ref 0.895
_refine_ls_hydrogen_treatment constr
_refine_ls_matrix_type full
_refine_ls_number_parameters 2127
_refine_ls_number_reflns 41401
_refine_ls_number_restraints 11
_refine_ls_restrained_S_all 0.896
_refine_ls_R_factor_all 0.0980
_refine_ls_R_factor_gt 0.0536
_refine_ls_shift/su_max 0.003
_refine_ls_shift/su_mean 0.000
_refine_ls_structure_factor_coef Fsqd
_refine_ls_weighting_details 'calc w=1/[\s^2^(Fo^2^)+(0.0586P)^2^+0.0000P] where P=(Fo^2^+2Fc^2^)/3'
_refine_ls_weighting_scheme calc
_refine_ls_wR_factor_gt 0.1113
_refine_ls_wR_factor_ref 0.1239
_reflns_number_gt 24731
_reflns_number_total 41401
_reflns_threshold_expression >2sigma(I)
_cod_data_source_file c2dt30751k.txt
_cod_data_source_block rg260
_cod_depositor_comments
;
The following automatic conversions were performed:

'_symmetry_cell_setting' value 'Triclinic' changed to 'triclinic'
according to /home/saulius/struct/CIF-dictionaries/cif_core.dic
dictionary named 'cif_core.dic' version 2.4.1 from 2010-06-29.

Automatic conversion script
Id: cif_fix_values 1891 2012-01-12 08:04:46Z andrius 
;
_cod_original_sg_symbol_H-M P1
_cod_database_code 7019621

loop_
_symmetry_equiv_pos_as_xyz
'x, y, z'

loop_
_atom_site_label
_atom_site_type_symbol
_atom_site_fract_x
_atom_site_fract_y
_atom_site_fract_z
_atom_site_U_iso_or_equiv
_atom_site_adp_type
_atom_site_occupancy
_atom_site_symmetry_multiplicity
_atom_site_calc_flag
_atom_site_refinement_flags
_atom_site_disorder_assembly
_atom_site_disorder_group
Au1 Au 0.26448(3) 0.08901(2) 0.100980(16) 0.03358(10) Uani 1 1 d . . .
Au2 Au 0.41978(3) 0.35498(2) 0.083958(18) 0.03986(11) Uani 1 1 d . . .
P1 P 0.28077(19) -0.02793(17) 0.04828(10) 0.0297(6) Uani 1 1 d . . .
P2 P 0.3690(2) 0.48418(17) 0.11888(11) 0.0333(6) Uani 1 1 d . . .
Cl1 Cl 0.2449(2) 0.20975(18) 0.15362(11) 0.0496(7) Uani 1 1 d . . .
Cl2 Cl 0.4847(2) 0.23629(18) 0.03609(13) 0.0569(8) Uani 1 1 d . . .
Au3 Au 0.85435(3) 0.63716(2) 0.773214(17) 0.03646(11) Uani 1 1 d . . .
Au4 Au 0.71124(3) 0.90549(3) 0.782871(18) 0.04534(13) Uani 1 1 d . . .
P3 P 0.83335(19) 0.50962(17) 0.82580(10) 0.0317(6) Uani 1 1 d . . .
P4 P 0.7585(2) 1.04274(18) 0.75271(11) 0.0406(7) Uani 1 1 d . . .
Cl3 Cl 0.8809(2) 0.76731(18) 0.71954(11) 0.0498(7) Uani 1 1 d . . .
Cl4 Cl 0.6478(3) 0.77593(19) 0.82605(13) 0.0589(8) Uani 1 1 d . . .
O2 O -0.1792(5) 0.1415(5) -0.0370(3) 0.0429(18) Uani 1 1 d . . .
O3 O -0.1806(5) -0.0291(4) 0.0117(3) 0.0429(18) Uani 1 1 d . . .
O4 O -0.0170(4) -0.0864(4) 0.0647(3) 0.0297(15) Uani 1 1 d . . .
O5 O 0.0887(5) 0.0912(4) -0.0384(2) 0.0332(16) Uani 1 1 d . . .
O12 O -0.1366(5) -0.2212(5) 0.1157(3) 0.0453(18) Uani 1 1 d . . .
O13 O -0.0262(5) -0.2720(5) 0.2075(3) 0.0435(19) Uani 1 1 d . . .
O14 O 0.1566(5) -0.1769(4) 0.2041(2) 0.0310(15) Uani 1 1 d . . .
O15 O 0.1191(5) -0.1859(4) 0.0592(3) 0.0314(15) Uani 1 1 d . . .
O22 O 0.1144(5) -0.2498(5) 0.3104(3) 0.052(2) Uani 1 1 d . . .
O23 O 0.2413(6) -0.1453(5) 0.3663(3) 0.056(2) Uani 1 1 d . . .
O24 O 0.3620(6) -0.0220(4) 0.2955(3) 0.052(2) Uani 1 1 d . . .
O25 O 0.3262(5) -0.2039(4) 0.2071(2) 0.0324(16) Uani 1 1 d . . .
O26 O 0.5247(6) -0.1448(6) 0.2093(4) 0.068(2) Uani 1 1 d . . .
O32 O 0.4306(12) -0.0193(7) 0.4001(5) 0.143(6) Uani 1 1 d . . .
O33 O 0.4347(15) 0.1665(6) 0.4076(5) 0.143(7) Uani 1 1 d . . .
O34 O 0.3974(5) 0.2681(4) 0.3083(3) 0.0416(18) Uani 1 1 d . . .
O35 O 0.5009(7) 0.0604(5) 0.2568(4) 0.066(3) Uani 1 1 d . . .
O36 O 0.5889(6) 0.2152(5) 0.2090(4) 0.064(2) Uani 1 1 d . . .
O42 O 0.3913(6) 0.3693(5) 0.4062(3) 0.061(2) Uani 1 1 d . . .
O43 O 0.2337(6) 0.4798(6) 0.3762(3) 0.064(2) Uani 1 1 d . . .
O44 O 0.1807(5) 0.4498(4) 0.2699(3) 0.0353(16) Uani 1 1 d . . .
O45 O 0.4503(5) 0.3988(4) 0.2566(3) 0.0417(18) Uani 1 1 d . . .
O52 O -0.0182(6) 0.4724(6) 0.3019(3) 0.066(2) Uani 1 1 d . . .
O53 O -0.1034(5) 0.4587(6) 0.2022(3) 0.061(2) Uani 1 1 d . . .
O54 O 0.0373(5) 0.4209(4) 0.1117(3) 0.0318(15) Uani 1 1 d . . .
O55 O 0.1747(5) 0.5558(4) 0.1955(2) 0.0293(15) Uani 1 1 d . . .
O62 O -0.1269(5) 0.4853(4) 0.0650(3) 0.0372(16) Uani 1 1 d . . .
O63 O -0.1592(5) 0.3363(5) 0.0015(3) 0.0394(17) Uani 1 1 d . . .
O64 O -0.0098(5) 0.1974(4) 0.0089(2) 0.0270(15) Uani 1 1 d . . .
O65 O 0.1230(5) 0.4045(4) 0.0240(3) 0.0343(16) Uani 1 1 d . . .
O66 O 0.2061(5) 0.2887(5) -0.0598(3) 0.049(2) Uani 1 1 d . . .
C1 C 0.0025(8) 0.1485(6) -0.0382(4) 0.034(2) Uani 1 1 d . . .
H1 H 0.0083 0.1903 -0.0719 0.040 Uiso 1 1 calc R . .
C2 C -0.0885(7) 0.0905(6) -0.0370(4) 0.032(2) Uani 1 1 d . . .
H2 H -0.0798 0.0554 -0.0705 0.038 Uiso 1 1 calc R . .
C3 C -0.0970(7) 0.0266(6) 0.0120(4) 0.031(2) Uani 1 1 d . . .
H3 H -0.1061 0.0606 0.0459 0.037 Uiso 1 1 calc R . .
C4 C -0.0012(7) -0.0336(7) 0.0122(4) 0.035(3) Uani 1 1 d . . .
H4 H 0.0051 -0.0736 -0.0191 0.043 Uiso 1 1 calc R . .
C5 C 0.0888(7) 0.0257(6) 0.0083(4) 0.030(2) Uani 1 1 d . . .
H5 H 0.0865 0.0577 0.0429 0.036 Uiso 1 1 calc R . .
C6 C 0.1934(6) -0.0214(7) -0.0037(4) 0.030(2) Uani 1 1 d . . .
H6A H 0.2275 0.0092 -0.0375 0.036 Uiso 1 1 calc R . .
H6B H 0.1821 -0.0835 -0.0125 0.036 Uiso 1 1 calc R . .
C7 C -0.1959(10) 0.1796(9) -0.0891(4) 0.066(4) Uani 1 1 d . . .
H7A H -0.2591 0.2139 -0.0861 0.100 Uiso 1 1 calc R . .
H7B H -0.1986 0.1321 -0.1142 0.100 Uiso 1 1 calc R . .
H7C H -0.1415 0.2196 -0.1032 0.100 Uiso 1 1 calc R . .
C8 C -0.2401(8) -0.0362(8) 0.0617(5) 0.051(3) Uani 1 1 d . . .
H8A H -0.2958 -0.0751 0.0591 0.076 Uiso 1 1 calc R . .
H8B H -0.2659 0.0234 0.0713 0.076 Uiso 1 1 calc R . .
H8C H -0.2006 -0.0618 0.0903 0.076 Uiso 1 1 calc R . .
C11 C 0.0103(7) -0.1777(7) 0.0605(4) 0.039(3) Uani 1 1 d . . .
H11 H -0.0124 -0.2013 0.0271 0.047 Uiso 1 1 calc R . .
C12 C -0.0315(8) -0.2300(7) 0.1116(5) 0.044(3) Uani 1 1 d . . .
H12 H -0.0143 -0.2944 0.1059 0.052 Uiso 1 1 calc R . .
C13 C 0.0079(7) -0.2096(6) 0.1645(4) 0.033(2) Uani 1 1 d . . .
H13 H -0.0177 -0.1487 0.1745 0.039 Uiso 1 1 calc R . .
C14 C 0.1236(8) -0.2088(6) 0.1561(4) 0.031(2) Uani 1 1 d . . .
H14 H 0.1501 -0.2713 0.1515 0.037 Uiso 1 1 calc R . .
C15 C 0.1543(7) -0.1520(6) 0.1040(4) 0.029(2) Uani 1 1 d . . .
H15 H 0.1210 -0.0918 0.1086 0.035 Uiso 1 1 calc R . .
C16 C 0.2646(7) -0.1358(6) 0.0880(4) 0.029(2) Uani 1 1 d . . .
H16A H 0.2948 -0.1846 0.0658 0.035 Uiso 1 1 calc R . .
H16B H 0.2986 -0.1358 0.1216 0.035 Uiso 1 1 calc R . .
C17 C -0.1886(10) -0.2989(8) 0.1342(6) 0.064(4) Uani 1 1 d . . .
H17A H -0.2603 -0.2859 0.1359 0.096 Uiso 1 1 calc R . .
H17B H -0.1720 -0.3193 0.1710 0.096 Uiso 1 1 calc R . .
H17C H -0.1699 -0.3459 0.1088 0.096 Uiso 1 1 calc R . .
C18 C -0.0847(9) -0.2353(9) 0.2527(5) 0.066(4) Uani 1 1 d . . .
H18A H -0.1050 -0.2834 0.2805 0.099 Uiso 1 1 calc R . .
H18B H -0.1439 -0.2048 0.2402 0.099 Uiso 1 1 calc R . .
H18C H -0.0455 -0.1923 0.2688 0.099 Uiso 1 1 calc R . .
C21 C 0.2290(7) -0.2312(6) 0.2287(4) 0.029(2) Uani 1 1 d . . .
H21 H 0.2214 -0.2946 0.2198 0.035 Uiso 1 1 calc R . .
C22 C 0.2151(8) -0.2270(6) 0.2898(4) 0.036(2) Uani 1 1 d . . .
H22 H 0.2607 -0.2733 0.3056 0.043 Uiso 1 1 calc R . .
C23 C 0.2410(9) -0.1369(7) 0.3076(4) 0.048(3) Uani 1 1 d . . .
H23 H 0.1898 -0.0907 0.2976 0.057 Uiso 1 1 calc R . .
C24 C 0.3427(8) -0.1100(7) 0.2804(5) 0.046(3) Uani 1 1 d . . .
H24 H 0.3935 -0.1528 0.2945 0.055 Uiso 1 1 calc R . .
C25 C 0.3480(8) -0.1159(6) 0.2185(4) 0.034(2) Uani 1 1 d . . .
H25 H 0.2959 -0.0741 0.2047 0.041 Uiso 1 1 calc R . .
C26 C 0.4485(9) -0.0917(8) 0.1864(5) 0.053(3) Uani 1 1 d . . .
H26A H 0.4485 -0.1032 0.1472 0.064 Uiso 1 1 calc R . .
H26B H 0.4606 -0.0273 0.1888 0.064 Uiso 1 1 calc R . .
C27 C 0.0955(10) -0.2960(9) 0.3625(4) 0.067(4) Uani 1 1 d . . .
H27A H 0.0240 -0.3060 0.3709 0.100 Uiso 1 1 calc R . .
H27B H 0.1177 -0.2604 0.3906 0.100 Uiso 1 1 calc R . .
H27C H 0.1318 -0.3539 0.3623 0.100 Uiso 1 1 calc R . .
C28 C 0.1890(14) -0.0731(10) 0.3932(5) 0.105(6) Uani 1 1 d . . .
H28A H 0.1921 -0.0818 0.4329 0.158 Uiso 1 1 calc R . .
H28B H 0.1193 -0.0715 0.3858 0.158 Uiso 1 1 calc R . .
H28C H 0.2198 -0.0164 0.3792 0.158 Uiso 1 1 calc R . .
C29 C 0.6203(10) -0.1205(12) 0.1835(6) 0.094(5) Uani 1 1 d . . .
H29A H 0.6713 -0.1586 0.1994 0.141 Uiso 1 1 calc R . .
H29B H 0.6313 -0.0577 0.1891 0.141 Uiso 1 1 calc R . .
H29C H 0.6242 -0.1286 0.1439 0.141 Uiso 1 1 calc R . .
C31 C 0.4619(11) 0.0000(10) 0.2987(6) 0.073(4) Uani 1 1 d . . .
H31 H 0.5036 -0.0564 0.2969 0.088 Uiso 1 1 calc R . .
C32 C 0.4693(14) 0.0387(8) 0.3548(7) 0.093(6) Uani 1 1 d . . .
H32 H 0.5412 0.0478 0.3580 0.111 Uiso 1 1 calc R . .
C33 C 0.4172(14) 0.1271(8) 0.3555(6) 0.092(6) Uani 1 1 d . . .
H33 H 0.3442 0.1187 0.3555 0.110 Uiso 1 1 calc R . .
C34 C 0.4543(9) 0.1885(7) 0.3069(4) 0.049(3) Uani 1 1 d . . .
H34 H 0.5256 0.2019 0.3089 0.059 Uiso 1 1 calc R . .
C35 C 0.4460(10) 0.1430(7) 0.2551(5) 0.052(3) Uani 1 1 d . . .
H35 H 0.3745 0.1311 0.2527 0.062 Uiso 1 1 calc R . .
C36 C 0.4880(9) 0.1930(7) 0.2042(6) 0.057(4) Uani 1 1 d . . .
H36A H 0.4864 0.1561 0.1724 0.069 Uiso 1 1 calc R . .
H36B H 0.4477 0.2484 0.1980 0.069 Uiso 1 1 calc R . .
C37 C 0.487(3) -0.0979(12) 0.4106(10) 0.25(2) Uani 1 1 d . . .
H37A H 0.4536 -0.1333 0.4421 0.368 Uiso 1 1 calc R . .
H37B H 0.5533 -0.0820 0.4190 0.368 Uiso 1 1 calc R . .
H37C H 0.4947 -0.1332 0.3781 0.368 Uiso 1 1 calc R . .
C38 C 0.352(2) 0.1747(15) 0.4449(7) 0.152(12) Uani 1 1 d . . .
H38A H 0.3699 0.2019 0.4774 0.228 Uiso 1 1 calc R . .
H38B H 0.3250 0.1154 0.4558 0.228 Uiso 1 1 calc R . .
H38C H 0.3016 0.2127 0.4283 0.228 Uiso 1 1 calc R . .
C39 C 0.6334(11) 0.2665(10) 0.1619(7) 0.088(5) Uani 1 1 d . . .
H39A H 0.7019 0.2798 0.1671 0.132 Uiso 1 1 calc R . .
H39B H 0.5951 0.3227 0.1569 0.132 Uiso 1 1 calc R . .
H39C H 0.6338 0.2323 0.1292 0.132 Uiso 1 1 calc R . .
C41 C 0.4453(8) 0.3493(7) 0.3084(4) 0.039(3) Uani 1 1 d . . .
H41 H 0.5147 0.3360 0.3172 0.047 Uiso 1 1 calc R . .
C42 C 0.3921(9) 0.4067(8) 0.3525(5) 0.049(3) Uani 1 1 d . . .
H42 H 0.4246 0.4660 0.3497 0.059 Uiso 1 1 calc R . .
C43 C 0.2842(9) 0.4215(8) 0.3399(5) 0.053(3) Uani 1 1 d . . .
H43 H 0.2501 0.3628 0.3438 0.063 Uiso 1 1 calc R . .
C44 C 0.2797(8) 0.4632(6) 0.2832(4) 0.037(2) Uani 1 1 d . . .
H44 H 0.2889 0.5291 0.2841 0.044 Uiso 1 1 calc R . .
C45 C 0.3567(7) 0.4268(7) 0.2360(4) 0.039(3) Uani 1 1 d . . .
H45 H 0.3280 0.3749 0.2205 0.047 Uiso 1 1 calc R . .
C46 C 0.3887(7) 0.4968(6) 0.1896(4) 0.035(2) Uani 1 1 d . . .
H46A H 0.4610 0.5045 0.1898 0.042 Uiso 1 1 calc R . .
H46B H 0.3556 0.5542 0.2000 0.042 Uiso 1 1 calc R . .
C47 C 0.4850(11) 0.3662(8) 0.4256(5) 0.072(4) Uani 1 1 d . . .
H47A H 0.4790 0.3397 0.4634 0.109 Uiso 1 1 calc R . .
H47B H 0.5099 0.4270 0.4246 0.109 Uiso 1 1 calc R . .
H47C H 0.5315 0.3296 0.4021 0.109 Uiso 1 1 calc R . .
C48 C 0.1649(11) 0.4356(10) 0.4190(5) 0.092(5) Uani 1 1 d . . .
H48A H 0.1316 0.4803 0.4426 0.138 Uiso 1 1 calc R . .
H48B H 0.2017 0.3920 0.4411 0.138 Uiso 1 1 calc R . .
H48C H 0.1150 0.4046 0.4020 0.138 Uiso 1 1 calc R . .
C51 C 0.1337(8) 0.5298(7) 0.2495(5) 0.039(3) Uani 1 1 d . . .
H51 H 0.1413 0.5789 0.2742 0.047 Uiso 1 1 calc R . .
C52 C 0.0218(8) 0.5113(7) 0.2497(4) 0.044(3) Uani 1 1 d . . .
H52 H -0.0134 0.5703 0.2438 0.053 Uiso 1 1 calc R . .
C53 C 0.0004(8) 0.4539(7) 0.2048(4) 0.045(3) Uani 1 1 d . . .
H53 H 0.0203 0.3904 0.2149 0.054 Uiso 1 1 calc R . .
C54 C 0.0580(7) 0.4836(6) 0.1482(4) 0.031(2) Uani 1 1 d . . .
H54 H 0.0323 0.5440 0.1355 0.037 Uiso 1 1 calc R . .
C55 C 0.1677(7) 0.4898(6) 0.1568(4) 0.033(2) Uani 1 1 d . . .
H55 H 0.1901 0.4306 0.1734 0.040 Uiso 1 1 calc R . .
C56 C 0.2386(6) 0.5145(6) 0.1089(4) 0.029(2) Uani 1 1 d . . .
H56A H 0.2329 0.5800 0.1004 0.034 Uiso 1 1 calc R . .
H56B H 0.2208 0.4846 0.0769 0.034 Uiso 1 1 calc R . .
C57 C -0.079(2) 0.5170(12) 0.3322(7) 0.189(14) Uani 1 1 d . . .
H57A H -0.0991 0.4814 0.3666 0.283 Uiso 1 1 calc R . .
H57B H -0.1382 0.5323 0.3134 0.283 Uiso 1 1 calc R . .
H57C H -0.0486 0.5720 0.3403 0.283 Uiso 1 1 calc R . .
C58 C -0.1457(9) 0.3775(10) 0.1941(6) 0.075(4) Uani 1 1 d . . .
H58A H -0.2172 0.3872 0.1919 0.112 Uiso 1 1 calc R . .
H58B H -0.1358 0.3344 0.2251 0.112 Uiso 1 1 calc R . .
H58C H -0.1139 0.3542 0.1599 0.112 Uiso 1 1 calc R . .
C61 C 0.0427(8) 0.4529(6) 0.0576(4) 0.041(3) Uani 1 1 d . . .
H61 H 0.0573 0.5182 0.0548 0.049 Uiso 1 1 calc R . .
C62 C -0.0516(8) 0.4397(7) 0.0327(5) 0.039(3) Uani 1 1 d . . .
H62 H -0.0452 0.4676 -0.0057 0.047 Uiso 1 1 calc R . .
C63 C -0.0757(7) 0.3431(6) 0.0318(4) 0.030(2) Uani 1 1 d . . .
H63 H -0.0917 0.3164 0.0702 0.036 Uiso 1 1 calc R . .
C64 C 0.0135(7) 0.2912(6) 0.0019(4) 0.029(2) Uani 1 1 d . . .
H64 H 0.0223 0.3111 -0.0381 0.035 Uiso 1 1 calc R . .
C65 C 0.1061(7) 0.3106(6) 0.0277(4) 0.031(2) Uani 1 1 d . . .
H65 H 0.0980 0.2878 0.0672 0.037 Uiso 1 1 calc R . .
C66 C 0.2008(8) 0.2681(7) -0.0021(5) 0.037(3) Uani 1 1 d . . .
H66A H 0.2601 0.2909 0.0119 0.045 Uiso 1 1 calc R . .
H66B H 0.2004 0.2023 0.0057 0.045 Uiso 1 1 calc R . .
C67 C -0.1997(10) 0.5293(9) 0.0342(5) 0.068(4) Uani 1 1 d . . .
H67A H -0.2502 0.5590 0.0593 0.101 Uiso 1 1 calc R . .
H67B H -0.2314 0.4851 0.0149 0.101 Uiso 1 1 calc R . .
H67C H -0.1675 0.5739 0.0074 0.101 Uiso 1 1 calc R . .
C68 C -0.2396(8) 0.3005(8) 0.0338(4) 0.049(3) Uani 1 1 d . . .
H68A H -0.2952 0.2974 0.0119 0.074 Uiso 1 1 calc R . .
H68B H -0.2594 0.3383 0.0645 0.074 Uiso 1 1 calc R . .
H68C H -0.2219 0.2401 0.0483 0.074 Uiso 1 1 calc R . .
C69 C 0.2997(9) 0.2623(8) -0.0878(5) 0.059(3) Uani 1 1 d . . .
H69A H 0.3003 0.2777 -0.1273 0.089 Uiso 1 1 calc R . .
H69B H 0.3103 0.1975 -0.0814 0.089 Uiso 1 1 calc R . .
H69C H 0.3530 0.2937 -0.0739 0.089 Uiso 1 1 calc R . .
C70 C 0.4005(7) -0.0376(6) 0.0079(4) 0.033(2) Uani 1 1 d . . .
C71 C 0.4786(8) 0.0156(7) 0.0171(5) 0.045(3) Uani 1 1 d . . .
H71 H 0.4681 0.0567 0.0451 0.054 Uiso 1 1 calc R . .
C72 C 0.5713(8) 0.0101(8) -0.0139(5) 0.049(3) Uani 1 1 d . . .
H72 H 0.6236 0.0478 -0.0081 0.059 Uiso 1 1 calc R . .
C73 C 0.5845(8) -0.0515(9) -0.0528(5) 0.058(4) Uani 1 1 d . . .
H73 H 0.6471 -0.0550 -0.0748 0.069 Uiso 1 1 calc R . .
C74 C 0.5123(8) -0.1084(7) -0.0616(4) 0.040(3) Uani 1 1 d . . .
H74 H 0.5257 -0.1534 -0.0872 0.048 Uiso 1 1 calc R . .
C75 C 0.4189(8) -0.0987(7) -0.0324(4) 0.042(3) Uani 1 1 d . . .
H75 H 0.3664 -0.1346 -0.0401 0.051 Uiso 1 1 calc R . .
C76 C 0.4409(8) 0.5757(6) 0.0848(4) 0.029(2) Uani 1 1 d . . .
C77 C 0.4311(8) 0.6607(6) 0.0989(5) 0.045(3) Uani 1 1 d . . .
H77 H 0.3790 0.6751 0.1267 0.054 Uiso 1 1 calc R . .
C78 C 0.4921(8) 0.7290(7) 0.0755(5) 0.053(3) Uani 1 1 d . . .
H78 H 0.4870 0.7865 0.0899 0.063 Uiso 1 1 calc R . .
C79 C 0.5614(8) 0.7113(7) 0.0302(5) 0.048(3) Uani 1 1 d . . .
H79 H 0.6006 0.7577 0.0112 0.058 Uiso 1 1 calc R . .
C80 C 0.5714(8) 0.6246(7) 0.0139(5) 0.044(3) Uani 1 1 d . . .
H80 H 0.6180 0.6117 -0.0168 0.053 Uiso 1 1 calc R . .
C81 C 0.5154(8) 0.5566(7) 0.0410(4) 0.040(3) Uani 1 1 d . . .
H81 H 0.5265 0.4969 0.0304 0.048 Uiso 1 1 calc R . .
O102 O 1.2491(6) 0.3061(6) 0.7579(4) 0.063(2) Uani 1 1 d . . .
O103 O 1.1376(6) 0.2869(5) 0.6650(3) 0.058(2) Uani 1 1 d . . .
O104 O 0.9562(6) 0.3901(5) 0.6697(3) 0.0458(19) Uani 1 1 d . . .
O105 O 0.9940(5) 0.3417(4) 0.8141(3) 0.0370(16) Uani 1 1 d . . .
O112 O 0.9968(7) 0.3396(5) 0.5634(3) 0.062(2) Uani 1 1 d . . .
O113 O 0.8850(6) 0.4796(5) 0.5086(3) 0.058(2) Uani 1 1 d . . .
O114 O 0.7600(6) 0.5845(6) 0.5802(3) 0.057(2) Uani 1 1 d . . .
O115 O 0.7877(6) 0.3760(5) 0.6659(3) 0.050(2) Uani 1 1 d . . .
O119 O 0.5935(7) 0.4484(7) 0.6607(4) 0.082(3) Uani 1 1 d . . .
O122 O 0.7025(7) 0.6134(5) 0.4728(3) 0.061(2) Uani 1 1 d . . .
O123 O 0.6946(8) 0.8026(5) 0.4645(3) 0.070(3) Uani 1 1 d . . .
O124 O 0.7339(6) 0.8805(5) 0.5606(3) 0.0486(19) Uani 1 1 d . . .
O125 O 0.6189(6) 0.6702(6) 0.6145(3) 0.058(2) Uani 1 1 d . A .
O129 O 0.5276(9) 0.8264(11) 0.6605(5) 0.146(6) Uani 1 1 d D . .
O132 O 0.7592(8) 1.0011(6) 0.4639(3) 0.076(3) Uani 1 1 d . . .
O133 O 0.9218(7) 1.0864(5) 0.4975(3) 0.065(2) Uani 1 1 d . . .
O134 O 0.9565(6) 1.0330(5) 0.6069(3) 0.0474(19) Uani 1 1 d . . .
O135 O 0.6872(6) 1.0051(5) 0.6111(3) 0.058(2) Uani 1 1 d . . .
O142 O 1.1554(10) 1.0325(12) 0.5787(5) 0.146(7) Uani 1 1 d . . .
O143 O 1.2310(7) 1.0001(10) 0.6801(4) 0.108(4) Uani 1 1 d . . .
O144 O 1.0806(5) 0.9555(5) 0.7680(3) 0.0434(18) Uani 1 1 d . . .
O145 O 0.9585(6) 1.1202(5) 0.6818(3) 0.0446(19) Uani 1 1 d . . .
O152 O 1.2508(5) 0.9945(5) 0.8113(3) 0.052(2) Uani 1 1 d . . .
O153 O 1.2791(5) 0.8219(5) 0.8721(3) 0.0472(19) Uani 1 1 d . . .
O154 O 1.1225(5) 0.7027(5) 0.8681(3) 0.0351(17) Uani 1 1 d . . .
O155 O 0.9990(5) 0.9258(4) 0.8558(3) 0.0371(17) Uani 1 1 d . . .
O159 O 0.9136(5) 0.7951(5) 0.9385(3) 0.0416(18) Uani 1 1 d . . .
O162 O 1.2902(5) 0.6239(5) 0.9147(3) 0.0431(18) Uani 1 1 d . . .
O163 O 1.2936(5) 0.4667(5) 0.8637(3) 0.0402(17) Uani 1 1 d . . .
O164 O 1.1276(5) 0.4348(4) 0.8106(3) 0.0378(17) Uani 1 1 d . . .
O165 O 1.0241(4) 0.5905(4) 0.9153(2) 0.0305(15) Uani 1 1 d . . .
C101 C 1.1016(8) 0.3455(7) 0.8116(4) 0.043(3) Uani 1 1 d . . .
H101 H 1.1244 0.3116 0.8446 0.051 Uiso 1 1 calc R . .
C102 C 1.1492(9) 0.3036(8) 0.7590(5) 0.053(3) Uani 1 1 d . . .
H102 H 1.1322 0.2388 0.7635 0.064 Uiso 1 1 calc R . .
C103 C 1.1048(8) 0.3413(7) 0.7097(5) 0.047(3) Uani 1 1 d . . .
H103 H 1.1297 0.4032 0.7000 0.056 Uiso 1 1 calc R . .
C104 C 0.9922(8) 0.3455(7) 0.7158(4) 0.040(3) Uani 1 1 d . . .
H104 H 0.9671 0.2831 0.7202 0.048 Uiso 1 1 calc R . .
C105 C 0.9604(8) 0.3913(7) 0.7683(4) 0.037(3) Uani 1 1 d . . .
H105 H 0.9945 0.4500 0.7646 0.045 Uiso 1 1 calc R . .
C106 C 0.8512(8) 0.4110(7) 0.7846(4) 0.036(3) Uani 1 1 d . . .
H10A H 0.8209 0.3584 0.8062 0.043 Uiso 1 1 calc R . .
H10B H 0.8172 0.4220 0.7511 0.043 Uiso 1 1 calc R . .
C107 C 1.3013(12) 0.2259(11) 0.7554(8) 0.117(7) Uani 1 1 d . . .
H10C H 1.3724 0.2363 0.7555 0.175 Uiso 1 1 calc R . .
H10D H 1.2911 0.1983 0.7215 0.175 Uiso 1 1 calc R . .
H10E H 1.2778 0.1859 0.7873 0.175 Uiso 1 1 calc R . .
C108 C 1.1934(12) 0.3346(11) 0.6211(6) 0.096(5) Uani 1 1 d . . .
H10F H 1.2149 0.2943 0.5919 0.144 Uiso 1 1 calc R . .
H10G H 1.2520 0.3589 0.6341 0.144 Uiso 1 1 calc R . .
H10H H 1.1523 0.3839 0.6067 0.144 Uiso 1 1 calc R . .
C111 C 0.8827(9) 0.3491(9) 0.6443(4) 0.052(3) Uani 1 1 d . . .
H111 H 0.8896 0.2828 0.6522 0.063 Uiso 1 1 calc R . .
C112 C 0.8994(10) 0.3685(8) 0.5816(4) 0.054(3) Uani 1 1 d . . .
H112 H 0.8515 0.3333 0.5643 0.065 Uiso 1 1 calc R . .
C113 C 0.8817(8) 0.4653(8) 0.5674(4) 0.045(3) Uani 1 1 d . . .
H113 H 0.9331 0.5016 0.5812 0.054 Uiso 1 1 calc R . .
C114 C 0.7764(9) 0.4937(7) 0.5930(4) 0.045(3) Uani 1 1 d . . .
H114 H 0.7264 0.4594 0.5766 0.054 Uiso 1 1 calc R . .
C115 C 0.7664(9) 0.4696(8) 0.6560(4) 0.049(3) Uani 1 1 d . . .
H115 H 0.8164 0.5040 0.6723 0.059 Uiso 1 1 calc R . .
C116 C 0.6655(11) 0.4891(10) 0.6855(5) 0.071(4) Uani 1 1 d . . .
H11A H 0.6629 0.4664 0.7245 0.085 Uiso 1 1 calc R . .
H11B H 0.6524 0.5547 0.6844 0.085 Uiso 1 1 calc R . .
C117 C 1.0038(12) 0.3007(9) 0.5121(5) 0.075(4) Uani 1 1 d . . .
H11C H 1.0732 0.2827 0.5009 0.112 Uiso 1 1 calc R . .
H11D H 0.9809 0.3444 0.4844 0.112 Uiso 1 1 calc R . .
H11E H 0.9621 0.2479 0.5155 0.112 Uiso 1 1 calc R . .
C118 C 0.9328(10) 0.5581(8) 0.4864(5) 0.068(4) Uani 1 1 d . . .
H11F H 0.9319 0.5632 0.4464 0.102 Uiso 1 1 calc R . .
H11G H 1.0018 0.5556 0.4948 0.102 Uiso 1 1 calc R . .
H11H H 0.8978 0.6102 0.5025 0.102 Uiso 1 1 calc R . .
C119 C 0.4968(12) 0.4509(14) 0.6884(7) 0.121(7) Uani 1 1 d . . .
H11I H 0.4521 0.4200 0.6679 0.182 Uiso 1 1 calc R . .
H11J H 0.4738 0.5134 0.6915 0.182 Uiso 1 1 calc R . .
H11K H 0.4969 0.4212 0.7253 0.182 Uiso 1 1 calc R . .
C121 C 0.6582(9) 0.6170(8) 0.5731(5) 0.057(3) Uani 1 1 d . . .
H121 H 0.6156 0.5633 0.5752 0.069 Uiso 1 1 calc R . .
C122 C 0.6564(10) 0.6631(9) 0.5167(5) 0.058(3) Uani 1 1 d . . .
H122 H 0.5853 0.6755 0.5106 0.070 Uiso 1 1 calc R . .
C123 C 0.7081(10) 0.7521(8) 0.5130(4) 0.060(3) Uani 1 1 d . . .
H123 H 0.7811 0.7392 0.5133 0.072 Uiso 1 1 calc R . .
C124 C 0.6734(9) 0.8075(7) 0.5607(4) 0.044(3) Uani 1 1 d . A .
H124 H 0.6038 0.8299 0.5572 0.053 Uiso 1 1 calc R . .
C125 C 0.6740(9) 0.7536(8) 0.6132(5) 0.051(3) Uani 1 1 d . . .
H125 H 0.7448 0.7365 0.6175 0.061 Uiso 1 1 calc R A .
C126 C 0.6301(11) 0.7996(10) 0.6656(5) 0.069(4) Uani 1 1 d . A .
H12A H 0.6333 0.7576 0.6984 0.083 Uiso 1 1 calc R . .
H12B H 0.6691 0.8527 0.6701 0.083 Uiso 1 1 calc R . .
C127 C 0.6481(13) 0.5410(9) 0.4621(6) 0.085(5) Uani 1 1 d . . .
H12C H 0.6846 0.5091 0.4321 0.127 Uiso 1 1 calc R . .
H12D H 0.5834 0.5624 0.4515 0.127 Uiso 1 1 calc R . .
H12E H 0.6379 0.5003 0.4952 0.127 Uiso 1 1 calc R . .
C128 C 0.7783(14) 0.8052(8) 0.4221(5) 0.083(6) Uani 1 1 d . . .
H12F H 0.7602 0.8416 0.3898 0.125 Uiso 1 1 calc R . .
H12G H 0.7966 0.7442 0.4118 0.125 Uiso 1 1 calc R . .
H12H H 0.8349 0.8317 0.4359 0.125 Uiso 1 1 calc R . .
C29A C 0.510(4) 0.907(3) 0.693(2) 0.118 Uani 0.30 1 d PD A 1
H29D H 0.4425 0.9311 0.6909 0.178 Uiso 0.30 1 calc PR A 1
H29E H 0.5581 0.9532 0.6781 0.178 Uiso 0.30 1 calc PR A 1
H29F H 0.5194 0.8910 0.7316 0.178 Uiso 0.30 1 calc PR A 1
C29B C 0.4672(17) 0.7521(17) 0.6974(9) 0.118 Uani 0.70 1 d PD A 2
H29G H 0.3958 0.7637 0.6961 0.178 Uiso 0.70 1 calc PR A 2
H29H H 0.4823 0.7530 0.7354 0.178 Uiso 0.70 1 calc PR A 2
H29I H 0.4860 0.6932 0.6836 0.178 Uiso 0.70 1 calc PR A 2
C131 C 0.6918(10) 0.9649(8) 0.5587(4) 0.051(3) Uani 1 1 d . . .
H131 H 0.6230 0.9620 0.5482 0.061 Uiso 1 1 calc R . .
C132 C 0.7515(11) 1.0262(8) 0.5178(5) 0.057(4) Uani 1 1 d . . .
H132 H 0.7213 1.0881 0.5192 0.069 Uiso 1 1 calc R . .
C133 C 0.8598(10) 1.0277(8) 0.5326(4) 0.052(3) Uani 1 1 d . . .
H133 H 0.8896 0.9657 0.5313 0.063 Uiso 1 1 calc R . .
C134 C 0.8593(9) 1.0589(8) 0.5910(4) 0.051(3) Uani 1 1 d . . .
H134 H 0.8509 1.1256 0.5900 0.062 Uiso 1 1 calc R . .
C135 C 0.7783(9) 1.0158(7) 0.6346(4) 0.047(3) Uani 1 1 d . . .
H135 H 0.8030 0.9570 0.6504 0.057 Uiso 1 1 calc R . .
C136 C 0.7439(9) 1.0790(8) 0.6808(4) 0.049(3) Uani 1 1 d . . .
H13A H 0.6724 1.0937 0.6790 0.059 Uiso 1 1 calc R . .
H13B H 0.7799 1.1356 0.6718 0.059 Uiso 1 1 calc R . .
C137 C 0.6858(18) 1.0339(14) 0.4368(6) 0.163(11) Uani 1 1 d . . .
H13C H 0.6951 1.0136 0.3994 0.244 Uiso 1 1 calc R . .
H13D H 0.6859 1.0995 0.4351 0.244 Uiso 1 1 calc R . .
H13E H 0.6221 1.0130 0.4557 0.244 Uiso 1 1 calc R . .
C138 C 0.9911(12) 1.0441(11) 0.4583(5) 0.093(5) Uani 1 1 d . . .
H13F H 1.0311 1.0898 0.4360 0.140 Uiso 1 1 calc R . .
H13G H 0.9548 1.0110 0.4342 0.140 Uiso 1 1 calc R . .
H13H H 1.0349 1.0026 0.4775 0.140 Uiso 1 1 calc R . .
C141 C 1.0050(9) 1.1011(8) 0.6277(4) 0.050(3) Uani 1 1 d . . .
H141 H 1.0002 1.1563 0.6027 0.060 Uiso 1 1 calc R . .
C142 C 1.1133(9) 1.0785(11) 0.6314(4) 0.076(5) Uani 1 1 d . . .
H142 H 1.1512 1.1330 0.6360 0.092 Uiso 1 1 calc R . .
C143 C 1.1297(9) 1.0055(10) 0.6751(4) 0.061(4) Uani 1 1 d . . .
H143 H 1.1079 0.9471 0.6637 0.073 Uiso 1 1 calc R . .
C144 C 1.0693(7) 1.0278(7) 0.7310(4) 0.036(2) Uani 1 1 d . . .
H144 H 1.0957 1.0826 0.7445 0.043 Uiso 1 1 calc R . .
C145 C 0.9598(8) 1.0458(7) 0.7188(4) 0.037(2) Uani 1 1 d . . .
H145 H 0.9382 0.9932 0.7008 0.044 Uiso 1 1 calc R . .
C146 C 0.8825(8) 1.0639(7) 0.7679(4) 0.039(3) Uani 1 1 d . . .
H14A H 0.8860 1.1270 0.7771 0.047 Uiso 1 1 calc R . .
H14B H 0.8977 1.0249 0.8003 0.047 Uiso 1 1 calc R . .
C147 C 1.1791(19) 1.0912(13) 0.5458(12) 0.165(10) Uani 1 1 d . . .
H14C H 1.2078 1.0662 0.5114 0.247 Uiso 1 1 calc R . .
H14D H 1.2286 1.1274 0.5595 0.247 Uiso 1 1 calc R . .
H14E H 1.1205 1.1289 0.5391 0.247 Uiso 1 1 calc R . .
C148 C 1.2697(18) 0.9085(19) 0.6834(9) 0.196(14) Uani 1 1 d . . .
H14F H 1.3408 0.9084 0.6879 0.294 Uiso 1 1 calc R . .
H14G H 1.2608 0.8802 0.6496 0.294 Uiso 1 1 calc R . .
H14H H 1.2338 0.8751 0.7150 0.294 Uiso 1 1 calc R . .
C151 C 1.0780(8) 0.9750(7) 0.8234(4) 0.041(3) Uani 1 1 d . . .
H151 H 1.0663 1.0407 0.8271 0.049 Uiso 1 1 calc R . .
C152 C 1.1756(8) 0.9451(7) 0.8443(4) 0.036(3) Uani 1 1 d . . .
H152 H 1.1734 0.9633 0.8829 0.043 Uiso 1 1 calc R . .
C153 C 1.1926(7) 0.8455(7) 0.8453(4) 0.037(3) Uani 1 1 d . . .
H153 H 1.2038 0.8269 0.8067 0.045 Uiso 1 1 calc R . .
C154 C 1.1059(8) 0.7969(6) 0.8755(4) 0.034(3) Uani 1 1 d . . .
H154 H 1.1012 0.8073 0.9156 0.040 Uiso 1 1 calc R . .
C155 C 1.0078(8) 0.8302(7) 0.8528(4) 0.037(3) Uani 1 1 d . . .
H155 H 1.0125 0.8165 0.8133 0.045 Uiso 1 1 calc R . .
C156 C 0.9172(8) 0.7886(7) 0.8823(4) 0.036(3) Uani 1 1 d . . .
H15A H 0.8575 0.8189 0.8691 0.044 Uiso 1 1 calc R . .
H15B H 0.9169 0.7248 0.8742 0.044 Uiso 1 1 calc R . .
C157 C 1.3259(10) 1.0273(9) 0.8390(6) 0.073(4) Uani 1 1 d . . .
H15C H 1.3736 1.0602 0.8125 0.109 Uiso 1 1 calc R . .
H15D H 1.3604 0.9770 0.8572 0.109 Uiso 1 1 calc R . .
H15E H 1.2959 1.0675 0.8666 0.109 Uiso 1 1 calc R . .
C158 C 1.3594(9) 0.7836(9) 0.8374(5) 0.068(4) Uani 1 1 d . . .
H15F H 1.4151 0.7684 0.8587 0.102 Uiso 1 1 calc R . .
H15G H 1.3808 0.8269 0.8068 0.102 Uiso 1 1 calc R . .
H15H H 1.3373 0.7293 0.8229 0.102 Uiso 1 1 calc R . .
C159 C 0.8178(8) 0.7759(7) 0.9653(4) 0.047(3) Uani 1 1 d . . .
H15I H 0.8173 0.7798 1.0050 0.071 Uiso 1 1 calc R . .
H15J H 0.8004 0.7153 0.9578 0.071 Uiso 1 1 calc R . .
H15K H 0.7691 0.8193 0.9516 0.071 Uiso 1 1 calc R . .
C161 C 1.1100(7) 0.6434(7) 0.9135(4) 0.034(2) Uani 1 1 d . . .
H161 H 1.1036 0.6780 0.9472 0.040 Uiso 1 1 calc R . .
C162 C 1.2007(7) 0.5789(7) 0.9149(4) 0.034(2) Uani 1 1 d . . .
H162 H 1.1907 0.5363 0.9482 0.041 Uiso 1 1 calc R . .
C163 C 1.2083(8) 0.5272(7) 0.8633(4) 0.040(3) Uani 1 1 d . . .
H163 H 1.2182 0.5702 0.8302 0.048 Uiso 1 1 calc R . .
C164 C 1.1140(8) 0.4764(7) 0.8619(4) 0.038(3) Uani 1 1 d . . .
H164 H 1.1070 0.4294 0.8930 0.046 Uiso 1 1 calc R . .
C165 C 1.0226(7) 0.5398(6) 0.8660(4) 0.030(2) Uani 1 1 d . . .
H165 H 1.0238 0.5815 0.8323 0.036 Uiso 1 1 calc R . .
C166 C 0.9192(8) 0.4970(7) 0.8797(4) 0.038(3) Uani 1 1 d . . .
H16C H 0.8854 0.5230 0.9132 0.045 Uiso 1 1 calc R . .
H16D H 0.9299 0.4322 0.8888 0.045 Uiso 1 1 calc R . .
C167 C 1.3045(8) 0.6554(8) 0.9669(4) 0.049(3) Uani 1 1 d . . .
H16E H 1.3679 0.6861 0.9637 0.073 Uiso 1 1 calc R . .
H16F H 1.3056 0.6044 0.9942 0.073 Uiso 1 1 calc R . .
H16G H 1.2499 0.6971 0.9785 0.073 Uiso 1 1 calc R . .
C168 C 1.3543(8) 0.4675(7) 0.8116(4) 0.049(3) Uani 1 1 d . . .
H16H H 1.4116 0.4263 0.8144 0.073 Uiso 1 1 calc R . .
H16I H 1.3777 0.5282 0.8012 0.073 Uiso 1 1 calc R . .
H16J H 1.3150 0.4485 0.7836 0.073 Uiso 1 1 calc R . .
C170 C 0.7106(7) 0.4960(6) 0.8640(4) 0.027(2) Uani 1 1 d . . .
C171 C 0.6326(8) 0.5556(7) 0.8490(4) 0.041(3) Uani 1 1 d . . .
H171 H 0.6457 0.6039 0.8221 0.049 Uiso 1 1 calc R . .
C172 C 0.5357(8) 0.5411(7) 0.8749(5) 0.046(3) Uani 1 1 d . . .
H172 H 0.4818 0.5789 0.8651 0.055 Uiso 1 1 calc R . .
C173 C 0.5191(7) 0.4720(7) 0.9144(4) 0.042(3) Uani 1 1 d . . .
H173 H 0.4532 0.4621 0.9313 0.050 Uiso 1 1 calc R . .
C174 C 0.5956(8) 0.4168(7) 0.9301(4) 0.041(3) Uani 1 1 d . . .
H174 H 0.5827 0.3705 0.9583 0.049 Uiso 1 1 calc R . .
C175 C 0.6911(7) 0.4292(7) 0.9046(4) 0.040(3) Uani 1 1 d . . .
H175 H 0.7439 0.3910 0.9153 0.048 Uiso 1 1 calc R . .
C176 C 0.6759(8) 1.1274(7) 0.7876(4) 0.033(3) Uani 1 1 d . . .
C177 C 0.6044(8) 1.0997(8) 0.8304(4) 0.047(3) Uani 1 1 d . . .
H177 H 0.5984 1.0379 0.8416 0.057 Uiso 1 1 calc R . .
C178 C 0.5426(8) 1.1622(8) 0.8564(5) 0.048(3) Uani 1 1 d . . .
H178 H 0.4925 1.1426 0.8848 0.058 Uiso 1 1 calc R . .
C179 C 0.5509(8) 1.2483(7) 0.8431(4) 0.039(3) Uani 1 1 d . . .
H179 H 0.5081 1.2903 0.8623 0.047 Uiso 1 1 calc R . .
C180 C 0.6218(8) 1.2777(7) 0.8013(5) 0.045(3) Uani 1 1 d . . .
H180 H 0.6270 1.3398 0.7906 0.054 Uiso 1 1 calc R . .
C181 C 0.6851(8) 1.2158(6) 0.7754(4) 0.039(2) Uani 1 1 d . . .
H181 H 0.7366 1.2362 0.7481 0.046 Uiso 1 1 calc R . .
C201 C 0.7462(14) 0.2333(17) 0.3311(9) 0.150 Uani 1 1 d D . .
H20A H 0.6847 0.2566 0.3510 0.224 Uiso 1 1 calc R . .
H20B H 0.7440 0.1679 0.3316 0.224 Uiso 1 1 calc R . .
H20C H 0.7526 0.2585 0.2929 0.224 Uiso 1 1 calc R . .
C202 C 0.8332(19) 0.2589(18) 0.3580(11) 0.26(2) Uani 1 1 d D . .
H20D H 0.8279 0.2332 0.3965 0.311 Uiso 1 1 calc R . .
H20E H 0.8354 0.3249 0.3583 0.311 Uiso 1 1 calc R . .
C203 C 0.9275(17) 0.2222(14) 0.3251(12) 0.172(13) Uani 1 1 d D . .
H20F H 0.9295 0.2523 0.2877 0.206 Uiso 1 1 calc R . .
H20G H 0.9154 0.1583 0.3211 0.206 Uiso 1 1 calc R . .
C204 C 1.035(2) 0.225(3) 0.3407(16) 0.31(3) Uani 1 1 d . . .
H20H H 1.0450 0.2893 0.3453 0.372 Uiso 1 1 calc R . .
H20I H 1.0314 0.1950 0.3781 0.372 Uiso 1 1 calc R . .
C205 C 1.1226(16) 0.1947(17) 0.3133(9) 0.157(9) Uani 1 1 d . . .
H20J H 1.1782 0.2089 0.3331 0.236 Uiso 1 1 calc R . .
H20K H 1.1318 0.2237 0.2760 0.236 Uiso 1 1 calc R . .
H20L H 1.1206 0.1297 0.3111 0.236 Uiso 1 1 calc R . .
C206 C 0.0294(15) 0.7919(11) 0.5514(8) 0.122(7) Uani 1 1 d . . .
H20M H -0.0111 0.7856 0.5215 0.183 Uiso 1 1 calc R . .
H20N H 0.0940 0.8161 0.5363 0.183 Uiso 1 1 calc R . .
H20O H -0.0048 0.8326 0.5775 0.183 Uiso 1 1 calc R . .
C207 C 0.0450(14) 0.7019(13) 0.5806(7) 0.107(6) Uani 1 1 d . . .
H20P H 0.0804 0.6613 0.5542 0.129 Uiso 1 1 calc R . .
H20Q H -0.0206 0.6763 0.5939 0.129 Uiso 1 1 calc R . .
C208 C 0.1046(10) 0.7066(10) 0.6291(6) 0.079(4) Uani 1 1 d . . .
H20R H 0.0704 0.7493 0.6546 0.095 Uiso 1 1 calc R . .
H20S H 0.1710 0.7304 0.6154 0.095 Uiso 1 1 calc R . .
C209 C 0.1183(13) 0.6163(11) 0.6609(7) 0.100(6) Uani 1 1 d . . .
H20T H 0.0520 0.5926 0.6749 0.120 Uiso 1 1 calc R . .
H20U H 0.1523 0.5734 0.6355 0.120 Uiso 1 1 calc R . .
C210 C 0.1769(13) 0.6221(11) 0.7080(7) 0.100(6) Uani 1 1 d . . .
H21A H 0.1827 0.5628 0.7270 0.150 Uiso 1 1 calc R . .
H21B H 0.1432 0.6639 0.7335 0.150 Uiso 1 1 calc R . .
H21C H 0.2435 0.6436 0.6943 0.150 Uiso 1 1 calc R . .
Cl11 Cl 0.6737(2) 0.28543(18) 0.51219(12) 0.1270(18) Uani 1 1 d . . .
C211 C 0.5820(2) 0.23281(18) 0.55835(12) 0.121(7) Uani 1 1 d R . .
C212 C 0.5180(2) 0.17205(18) 0.54183(12) 0.158(11) Uani 1 1 d R . .
H212 H 0.5199 0.1615 0.5040 0.189 Uiso 1 1 calc R . .
C213 C 0.4512(2) 0.12677(18) 0.58069(12) 0.147(10) Uani 1 1 d R . .
H213 H 0.4075 0.0852 0.5694 0.176 Uiso 1 1 calc R . .
C214 C 0.4484(2) 0.14224(18) 0.63606(12) 0.161(11) Uani 1 1 d R . .
H214 H 0.4028 0.1113 0.6626 0.193 Uiso 1 1 calc R . .
C215 C 0.5124(2) 0.20299(18) 0.65258(12) 0.236(19) Uani 1 1 d R . .
H215 H 0.5105 0.2136 0.6904 0.283 Uiso 1 1 calc R . .
C216 C 0.5792(2) 0.24827(18) 0.61372(12) 0.176(13) Uani 1 1 d R . .
H216 H 0.6229 0.2898 0.6250 0.212 Uiso 1 1 calc R . .
Cl12 Cl 0.6468(2) 0.54631(18) 0.18246(12) 0.143(4) Uiso 0.50 1 d PR . .
C217 C 0.6263(2) 0.59279(18) 0.24478(12) 0.073(8) Uiso 0.50 1 d PR . .
C218 C 0.5441(2) 0.64809(18) 0.25918(12) 0.066(7) Uiso 0.50 1 d PR . .
H218 H 0.4952 0.6595 0.2346 0.079 Uiso 0.50 1 calc PR . .
C219 C 0.5334(2) 0.68676(18) 0.30949(12) 0.144(16) Uiso 0.50 1 d PR . .
H219 H 0.4772 0.7246 0.3193 0.173 Uiso 0.50 1 calc PR . .
C220 C 0.6049(2) 0.67012(18) 0.34541(12) 0.146(16) Uiso 0.50 1 d PR . .
H220 H 0.5976 0.6965 0.3798 0.175 Uiso 0.50 1 calc PR . .
C221 C 0.6872(2) 0.61482(18) 0.33101(12) 0.120(13) Uiso 0.50 1 d PR . .
H221 H 0.7361 0.6034 0.3556 0.144 Uiso 0.50 1 calc PR . .
C222 C 0.6979(2) 0.57615(18) 0.28070(12) 0.111(12) Uiso 0.50 1 d PR . .
H222 H 0.7541 0.5384 0.2709 0.133 Uiso 0.50 1 calc PR . .
Cl13 Cl 0.4129(2) 0.46363(18) 0.56189(12) 0.139(4) Uiso 0.50 1 d PR . .
C223 C 0.3704(2) 0.55276(18) 0.54459(12) 0.094(10) Uiso 0.50 1 d PR . .
C224 C 0.3321(2) 0.55104(18) 0.49457(12) 0.100(10) Uiso 0.50 1 d PR . .
H224 H 0.3234 0.4954 0.4796 0.120 Uiso 0.50 1 calc PR . .
C225 C 0.3066(2) 0.63073(18) 0.46641(12) 0.089(9) Uiso 0.50 1 d PR . .
H225 H 0.2805 0.6296 0.4322 0.107 Uiso 0.50 1 calc PR . .
C226 C 0.3194(2) 0.71213(18) 0.48828(12) 0.068(7) Uiso 0.50 1 d PR . .
H226 H 0.3019 0.7666 0.4690 0.082 Uiso 0.50 1 calc PR . .
C227 C 0.3576(2) 0.71385(18) 0.53830(12) 0.115(12) Uiso 0.50 1 d PR . .
H227 H 0.3663 0.7695 0.5533 0.139 Uiso 0.50 1 calc PR . .
C228 C 0.3831(2) 0.63416(18) 0.56646(12) 0.064(7) Uiso 0.50 1 d PR . .
H228 H 0.4093 0.6353 0.6006 0.077 Uiso 0.50 1 calc PR . .
Cl14 Cl 0.7686(2) 0.96560(18) 0.29017(12) 0.1269(18) Uani 1 1 d R . .
C229 C 0.8492(2) 1.02821(18) 0.24301(12) 0.106(6) Uani 1 1 d R . .
C230 C 0.8102(2) 1.08549(18) 0.20343(12) 0.104(6) Uani 1 1 d R . .
H230 H 0.7401 1.0947 0.2046 0.124 Uiso 1 1 calc R . .
C231 C 0.8735(2) 1.12932(18) 0.16211(12) 0.123(7) Uani 1 1 d R . .
H231 H 0.8468 1.1685 0.1351 0.148 Uiso 1 1 calc R . .
C232 C 0.9760(2) 1.11587(18) 0.16037(12) 0.100(6) Uani 1 1 d R . .
H232 H 1.0192 1.1458 0.1321 0.120 Uiso 1 1 calc R . .
C233 C 1.0150(2) 1.05858(18) 0.19995(12) 0.089(5) Uani 1 1 d R . .
H233 H 1.0851 1.0494 0.1988 0.107 Uiso 1 1 calc R . .
C234 C 0.9517(2) 1.01475(18) 0.24127(12) 0.096(5) Uani 1 1 d R . .
H234 H 0.9784 0.9756 0.2683 0.115 Uiso 1 1 calc R . .

loop_
_atom_site_aniso_label
_atom_site_aniso_U_11
_atom_site_aniso_U_22
_atom_site_aniso_U_33
_atom_site_aniso_U_23
_atom_site_aniso_U_13
_atom_site_aniso_U_12
Au1 0.0252(2) 0.0391(2) 0.0372(2) -0.00629(18) -0.00518(19) 0.00235(19)
Au2 0.0289(3) 0.0323(2) 0.0579(3) -0.0066(2) -0.0006(2) -0.00062(19)
P1 0.0219(14) 0.0365(15) 0.0304(14) -0.0019(11) -0.0031(11) 0.0035(12)
P2 0.0251(15) 0.0289(14) 0.0457(16) -0.0046(12) -0.0027(12) 0.0001(12)
Cl1 0.0500(19) 0.0494(17) 0.0519(17) -0.0173(13) -0.0080(14) -0.0008(14)
Cl2 0.0462(19) 0.0379(16) 0.083(2) -0.0158(15) 0.0130(16) -0.0011(14)
Au3 0.0295(3) 0.0452(3) 0.0347(2) 0.00277(19) -0.00601(19) -0.0037(2)
Au4 0.0480(3) 0.0431(3) 0.0446(3) -0.0097(2) -0.0006(2) 0.0009(2)
P3 0.0230(14) 0.0424(15) 0.0295(14) -0.0008(12) -0.0029(11) -0.0036(12)
P4 0.0435(18) 0.0462(17) 0.0313(15) -0.0051(12) -0.0010(13) 0.0045(14)
Cl3 0.0532(19) 0.0447(16) 0.0464(17) 0.0097(13) 0.0071(14) -0.0004(14)
Cl4 0.062(2) 0.0401(16) 0.069(2) -0.0104(14) 0.0175(16) -0.0009(15)
O2 0.026(4) 0.058(5) 0.046(4) -0.004(4) -0.015(3) 0.006(4)
O3 0.022(4) 0.046(4) 0.063(5) -0.004(4) -0.016(4) 0.010(3)
O4 0.022(4) 0.025(3) 0.041(4) 0.000(3) -0.004(3) 0.006(3)
O5 0.030(4) 0.035(4) 0.032(4) 0.003(3) 0.002(3) 0.010(3)
O12 0.021(4) 0.049(4) 0.067(5) 0.007(4) -0.011(4) -0.009(3)
O13 0.028(4) 0.053(5) 0.046(5) 0.004(4) 0.004(4) -0.002(4)
O14 0.027(4) 0.036(4) 0.030(4) 0.000(3) -0.003(3) -0.003(3)
O15 0.025(4) 0.029(3) 0.040(4) 0.000(3) -0.007(3) 0.000(3)
O22 0.034(4) 0.084(6) 0.037(4) 0.002(4) 0.004(3) -0.008(4)
O23 0.069(6) 0.067(5) 0.035(4) -0.013(4) -0.019(4) 0.005(4)
O24 0.064(6) 0.035(4) 0.064(5) -0.004(4) -0.039(5) -0.002(4)
O25 0.028(4) 0.035(4) 0.032(4) -0.003(3) 0.001(3) 0.001(3)
O26 0.035(5) 0.090(6) 0.079(6) 0.007(5) -0.007(5) -0.010(5)
O32 0.293(19) 0.067(7) 0.094(8) 0.027(6) -0.129(11) -0.057(9)
O33 0.31(2) 0.050(6) 0.103(9) 0.000(6) -0.147(12) -0.023(9)
O34 0.044(5) 0.032(4) 0.053(5) 0.000(3) -0.021(4) -0.009(4)
O35 0.049(6) 0.039(5) 0.118(8) 0.007(5) -0.042(6) -0.002(4)
O36 0.032(5) 0.056(5) 0.109(7) -0.006(5) -0.025(5) -0.003(4)
O42 0.061(6) 0.085(6) 0.041(5) -0.006(4) -0.025(4) 0.007(5)
O43 0.063(6) 0.098(6) 0.032(4) -0.015(4) -0.007(4) 0.021(5)
O44 0.031(4) 0.037(4) 0.037(4) 0.005(3) -0.005(3) -0.001(3)
O45 0.027(4) 0.041(4) 0.057(5) 0.000(4) -0.007(3) 0.002(3)
O52 0.057(6) 0.079(6) 0.052(5) 0.017(5) 0.018(4) 0.008(5)
O53 0.021(4) 0.081(6) 0.078(6) -0.011(5) 0.004(4) -0.005(4)
O54 0.026(4) 0.037(4) 0.033(4) -0.004(3) -0.005(3) 0.001(3)
O55 0.025(4) 0.029(4) 0.032(4) -0.003(3) 0.002(3) -0.001(3)
O62 0.026(4) 0.051(4) 0.035(4) -0.007(3) -0.003(3) 0.010(3)
O63 0.022(4) 0.047(4) 0.052(5) -0.010(4) -0.012(3) 0.003(3)
O64 0.020(4) 0.039(4) 0.022(4) 0.000(3) -0.005(3) 0.004(3)
O65 0.018(4) 0.041(4) 0.042(4) -0.002(3) 0.003(3) 0.004(3)
O66 0.028(4) 0.056(5) 0.056(5) 0.006(4) 0.015(4) 0.011(4)
C1 0.031(6) 0.037(6) 0.033(6) 0.004(5) -0.011(5) 0.013(5)
C2 0.022(6) 0.033(5) 0.041(6) -0.008(5) -0.008(4) 0.012(5)
C3 0.024(6) 0.031(5) 0.036(6) -0.004(4) -0.001(4) 0.000(4)
C4 0.016(6) 0.051(7) 0.040(6) -0.005(5) -0.007(5) -0.003(5)
C5 0.024(6) 0.032(5) 0.035(6) -0.011(4) -0.003(4) 0.005(4)
C6 0.010(5) 0.047(6) 0.035(6) -0.008(5) -0.005(4) 0.007(4)
C7 0.073(10) 0.093(10) 0.035(7) 0.005(6) -0.028(7) 0.025(8)
C8 0.024(6) 0.076(8) 0.052(8) -0.003(6) -0.004(6) 0.000(6)
C11 0.022(6) 0.043(7) 0.051(7) -0.006(5) -0.002(5) 0.000(5)
C12 0.032(7) 0.033(6) 0.066(8) 0.003(5) -0.005(6) -0.007(5)
C13 0.033(6) 0.034(6) 0.031(6) -0.005(4) 0.001(5) 0.001(5)
C14 0.041(6) 0.019(5) 0.036(6) -0.004(4) -0.015(5) 0.009(5)
C15 0.011(5) 0.032(5) 0.043(6) -0.007(5) -0.003(4) 0.018(4)
C16 0.012(5) 0.043(6) 0.035(6) -0.010(5) -0.004(4) 0.003(5)
C17 0.046(8) 0.047(8) 0.098(11) 0.005(7) -0.006(7) 0.001(6)
C18 0.033(7) 0.081(9) 0.077(9) 0.010(7) 0.009(7) 0.018(7)
C21 0.023(5) 0.031(5) 0.032(6) 0.004(4) -0.003(4) 0.005(4)
C22 0.033(6) 0.036(6) 0.036(6) 0.007(5) 0.007(5) -0.002(5)
C23 0.049(8) 0.045(7) 0.049(7) -0.011(5) -0.001(6) 0.014(6)
C24 0.040(7) 0.038(6) 0.063(8) -0.010(5) -0.023(6) 0.001(5)
C25 0.033(6) 0.028(5) 0.040(6) 0.007(4) -0.004(5) -0.001(5)
C26 0.065(9) 0.050(7) 0.046(7) -0.002(6) -0.011(6) -0.022(7)
C27 0.075(10) 0.099(10) 0.021(6) 0.008(6) 0.021(6) -0.029(8)
C28 0.139(16) 0.125(13) 0.051(9) -0.053(9) 0.000(9) 0.066(12)
C29 0.028(8) 0.169(16) 0.083(11) -0.003(10) 0.010(7) -0.033(9)
C31 0.072(11) 0.073(10) 0.090(11) -0.025(9) -0.060(9) 0.011(8)
C32 0.146(16) 0.030(7) 0.121(13) 0.010(8) -0.093(12) -0.030(9)
C33 0.156(16) 0.049(8) 0.090(11) 0.002(7) -0.087(11) -0.035(9)
C34 0.056(8) 0.040(6) 0.056(7) 0.013(6) -0.033(6) -0.010(6)
C35 0.059(8) 0.023(6) 0.080(9) 0.005(6) -0.037(7) 0.001(6)
C36 0.050(9) 0.034(7) 0.092(10) -0.006(7) -0.021(7) -0.007(6)
C37 0.49(5) 0.069(13) 0.22(3) 0.080(15) -0.24(3) -0.08(2)
C38 0.23(3) 0.18(2) 0.040(10) -0.027(11) 0.031(13) -0.11(2)
C39 0.055(10) 0.081(10) 0.129(14) 0.009(10) -0.022(9) -0.031(8)
C41 0.044(7) 0.046(7) 0.029(6) -0.003(5) -0.011(5) 0.003(6)
C42 0.036(7) 0.056(7) 0.062(8) -0.015(6) -0.022(6) -0.003(6)
C43 0.053(8) 0.057(7) 0.050(7) 0.004(6) -0.017(6) -0.004(6)
C44 0.041(7) 0.027(5) 0.045(7) -0.004(5) -0.016(5) -0.005(5)
C45 0.029(6) 0.042(6) 0.048(7) -0.003(5) -0.012(5) -0.003(5)
C46 0.011(5) 0.034(5) 0.060(7) -0.007(5) -0.004(5) -0.002(4)
C47 0.093(11) 0.067(8) 0.070(9) -0.014(7) -0.060(9) -0.005(8)
C48 0.062(10) 0.140(14) 0.059(9) 0.030(9) 0.023(8) 0.022(9)
C51 0.033(7) 0.030(6) 0.053(7) 0.003(5) 0.002(5) -0.011(5)
C52 0.043(7) 0.051(7) 0.032(6) 0.014(5) 0.006(5) 0.008(6)
C53 0.029(6) 0.054(7) 0.051(7) 0.004(6) -0.010(5) 0.001(5)
C54 0.030(6) 0.036(6) 0.028(5) 0.000(4) -0.007(4) -0.001(5)
C55 0.015(5) 0.026(5) 0.060(7) -0.008(5) -0.004(5) 0.000(4)
C56 0.019(5) 0.029(5) 0.037(6) 0.001(4) 0.000(4) -0.001(4)
C57 0.36(4) 0.102(14) 0.069(12) -0.019(10) 0.118(18) 0.007(18)
C58 0.032(8) 0.118(12) 0.073(10) 0.000(8) 0.000(7) -0.032(8)
C61 0.046(7) 0.028(5) 0.052(7) -0.011(5) -0.015(6) 0.009(5)
C62 0.028(6) 0.043(6) 0.047(7) -0.008(5) -0.013(5) 0.016(5)
C63 0.025(6) 0.031(5) 0.033(6) -0.001(4) 0.000(4) 0.004(4)
C64 0.016(5) 0.031(5) 0.039(6) 0.007(4) -0.005(4) 0.005(4)
C65 0.025(6) 0.034(6) 0.036(6) 0.000(4) -0.009(4) -0.008(4)
C66 0.016(6) 0.035(6) 0.061(8) -0.009(5) -0.003(5) 0.007(5)
C67 0.045(8) 0.094(10) 0.067(9) -0.018(7) -0.021(7) 0.034(7)
C68 0.027(7) 0.073(8) 0.046(7) -0.009(6) 0.006(5) -0.015(6)
C69 0.033(7) 0.073(8) 0.066(8) -0.007(6) 0.016(6) 0.019(6)
C70 0.022(5) 0.036(6) 0.042(6) 0.005(5) -0.009(5) 0.000(5)
C71 0.043(7) 0.036(6) 0.058(7) -0.002(5) -0.011(6) -0.005(5)
C72 0.011(6) 0.059(8) 0.073(8) 0.000(6) 0.009(5) 0.006(5)
C73 0.019(6) 0.076(9) 0.067(9) 0.020(7) 0.023(6) 0.018(6)
C74 0.031(7) 0.050(7) 0.035(6) -0.006(5) 0.009(5) 0.014(6)
C75 0.037(7) 0.053(7) 0.036(6) 0.006(5) -0.006(5) 0.001(5)
C76 0.028(6) 0.020(5) 0.040(6) -0.002(4) -0.009(5) 0.006(4)
C77 0.029(6) 0.033(6) 0.069(8) -0.012(5) 0.010(5) 0.013(5)
C78 0.035(7) 0.035(6) 0.083(9) 0.001(6) 0.008(6) 0.009(5)
C79 0.020(6) 0.038(7) 0.082(9) 0.022(6) -0.007(6) 0.011(5)
C80 0.020(6) 0.053(7) 0.058(8) 0.007(6) -0.003(5) 0.001(5)
C81 0.030(6) 0.029(6) 0.062(7) -0.008(5) -0.008(5) 0.011(5)
O102 0.024(5) 0.078(6) 0.091(7) -0.036(5) -0.001(4) 0.008(4)
O103 0.044(5) 0.075(6) 0.053(5) -0.021(4) 0.019(4) -0.006(4)
O104 0.051(5) 0.054(5) 0.032(4) -0.003(3) 0.004(4) -0.010(4)
O105 0.028(4) 0.046(4) 0.038(4) -0.006(3) 0.000(3) -0.005(3)
O112 0.062(6) 0.073(6) 0.049(5) -0.018(4) 0.008(4) -0.001(5)
O113 0.063(6) 0.070(5) 0.038(5) 0.003(4) 0.000(4) -0.011(5)
O114 0.042(5) 0.086(6) 0.045(5) 0.003(4) -0.017(4) -0.016(4)
O115 0.046(5) 0.070(6) 0.031(4) 0.006(4) -0.001(4) -0.006(4)
O119 0.037(5) 0.144(9) 0.055(6) 0.026(6) 0.011(5) -0.011(6)
O122 0.077(6) 0.060(5) 0.051(5) -0.008(4) -0.023(5) -0.011(5)
O123 0.110(8) 0.069(6) 0.035(5) 0.001(4) -0.032(5) -0.003(5)
O124 0.051(5) 0.048(5) 0.049(5) -0.012(4) -0.013(4) 0.011(4)
O125 0.055(6) 0.073(6) 0.048(5) -0.010(4) -0.015(4) -0.002(5)
O129 0.078(9) 0.266(17) 0.101(9) -0.062(10) -0.026(7) 0.084(11)
O132 0.118(8) 0.084(6) 0.027(4) -0.005(4) -0.021(5) 0.011(6)
O133 0.091(7) 0.069(6) 0.034(5) -0.001(4) 0.002(5) 0.008(5)
O134 0.050(5) 0.058(5) 0.032(4) -0.003(4) -0.001(4) 0.011(4)
O135 0.052(5) 0.085(6) 0.040(4) -0.016(4) -0.017(4) 0.009(4)
O142 0.082(9) 0.235(17) 0.106(10) 0.096(11) -0.013(7) 0.001(10)
O143 0.038(6) 0.223(13) 0.056(6) -0.002(7) 0.004(5) 0.031(7)
O144 0.035(4) 0.063(5) 0.034(4) -0.007(4) -0.009(3) 0.001(4)
O145 0.053(5) 0.046(4) 0.031(4) 0.001(3) 0.008(4) -0.001(4)
O152 0.033(5) 0.069(5) 0.052(5) 0.009(4) -0.005(4) -0.016(4)
O153 0.024(4) 0.073(5) 0.044(5) 0.006(4) -0.009(4) -0.003(4)
O154 0.016(4) 0.052(5) 0.038(4) -0.008(3) -0.003(3) 0.004(3)
O155 0.031(4) 0.045(4) 0.034(4) -0.002(3) 0.001(3) -0.002(3)
O159 0.021(4) 0.060(5) 0.044(5) 0.001(4) -0.005(3) -0.007(4)
O162 0.026(4) 0.060(5) 0.044(4) -0.002(4) -0.005(3) -0.011(4)
O163 0.019(4) 0.057(5) 0.043(4) -0.004(3) -0.003(3) 0.017(3)
O164 0.029(4) 0.040(4) 0.044(4) -0.008(3) -0.003(3) 0.004(3)
O165 0.014(3) 0.044(4) 0.034(4) -0.003(3) -0.004(3) -0.003(3)
C101 0.032(7) 0.046(7) 0.052(7) -0.002(5) -0.013(5) -0.009(5)
C102 0.034(7) 0.062(8) 0.067(9) -0.026(6) -0.003(6) -0.004(6)
C103 0.033(7) 0.051(7) 0.054(7) -0.016(6) 0.011(6) 0.002(5)
C104 0.036(7) 0.062(7) 0.023(6) -0.010(5) 0.000(5) -0.010(6)
C105 0.044(7) 0.042(6) 0.028(6) -0.006(5) -0.006(5) -0.030(5)
C106 0.026(6) 0.056(7) 0.028(5) -0.011(5) -0.006(4) -0.002(5)
C107 0.053(11) 0.117(14) 0.170(19) 0.013(13) 0.000(11) 0.043(11)
C108 0.087(13) 0.112(13) 0.087(11) -0.029(10) 0.017(10) -0.038(11)
C111 0.037(7) 0.079(9) 0.041(7) -0.009(6) -0.001(6) -0.014(7)
C112 0.062(9) 0.069(9) 0.032(6) -0.003(6) -0.008(6) -0.019(7)
C113 0.038(7) 0.079(9) 0.016(5) 0.003(5) 0.001(5) -0.006(6)
C114 0.056(8) 0.040(7) 0.039(7) 0.007(5) -0.011(6) -0.011(6)
C115 0.057(8) 0.061(8) 0.030(6) -0.001(5) -0.010(6) 0.003(6)
C116 0.069(10) 0.113(11) 0.025(6) -0.009(7) 0.004(7) 0.027(9)
C117 0.096(12) 0.081(9) 0.042(8) 0.003(7) 0.015(7) -0.010(9)
C118 0.074(10) 0.078(9) 0.043(7) 0.014(6) 0.022(7) 0.002(8)
C119 0.054(11) 0.23(2) 0.078(12) 0.004(13) -0.003(9) 0.002(13)
C121 0.049(8) 0.070(8) 0.054(8) -0.003(7) -0.012(6) -0.015(7)
C122 0.052(8) 0.087(10) 0.039(7) -0.004(7) -0.017(6) -0.014(7)
C123 0.067(9) 0.078(9) 0.039(7) -0.003(6) -0.029(6) 0.002(7)
C124 0.040(7) 0.059(7) 0.034(6) -0.019(6) 0.002(5) 0.001(6)
C125 0.034(7) 0.059(8) 0.062(9) -0.024(7) -0.005(6) 0.002(6)
C126 0.075(11) 0.096(10) 0.035(7) -0.019(7) 0.008(7) -0.006(9)
C127 0.120(14) 0.073(10) 0.068(10) 0.000(7) -0.030(9) -0.034(10)
C128 0.180(19) 0.030(7) 0.042(8) 0.000(6) -0.027(10) 0.001(9)
C29A 0.056 0.219 0.077 0.001 -0.002 0.004
C29B 0.056 0.219 0.077 0.001 -0.002 0.004
C131 0.063(9) 0.060(8) 0.031(6) -0.003(6) -0.015(6) 0.003(7)
C132 0.087(11) 0.057(8) 0.034(7) -0.018(6) -0.031(7) 0.016(7)
C133 0.081(10) 0.049(7) 0.023(6) -0.003(5) 0.004(6) 0.017(7)
C134 0.063(9) 0.061(8) 0.031(6) -0.013(5) -0.008(6) 0.007(7)
C135 0.059(8) 0.052(7) 0.031(6) -0.004(5) -0.012(6) 0.017(6)
C136 0.044(7) 0.072(8) 0.032(6) -0.010(5) -0.010(5) 0.009(6)
C137 0.24(3) 0.20(2) 0.067(11) -0.082(12) -0.109(15) 0.16(2)
C138 0.092(12) 0.145(14) 0.040(8) -0.034(8) 0.015(8) 0.023(11)
C141 0.051(8) 0.062(8) 0.033(7) 0.001(6) 0.001(6) 0.010(7)
C142 0.042(8) 0.175(15) 0.009(6) -0.022(7) 0.020(5) -0.016(9)
C143 0.040(8) 0.110(11) 0.024(6) 0.011(6) 0.015(5) 0.025(7)
C144 0.030(6) 0.036(6) 0.039(6) 0.005(5) 0.006(5) -0.004(5)
C145 0.046(7) 0.041(6) 0.022(5) 0.003(5) -0.003(5) 0.006(5)
C146 0.050(7) 0.041(6) 0.028(6) 0.006(4) -0.012(5) -0.002(5)
C147 0.16(2) 0.091(15) 0.25(3) -0.040(17) -0.02(2) 0.021(15)
C148 0.12(2) 0.30(3) 0.14(2) 0.02(2) 0.005(15) 0.14(2)
C151 0.037(7) 0.037(6) 0.052(7) -0.012(5) -0.013(5) 0.007(5)
C152 0.029(6) 0.038(6) 0.040(6) -0.007(5) 0.004(5) -0.008(5)
C153 0.015(5) 0.068(8) 0.028(6) 0.000(5) 0.000(4) -0.007(5)
C154 0.043(7) 0.038(6) 0.023(5) 0.002(4) -0.017(5) -0.011(5)
C155 0.029(6) 0.048(7) 0.035(6) -0.006(5) -0.006(5) -0.009(5)
C156 0.027(6) 0.036(6) 0.050(7) -0.011(5) -0.011(5) -0.002(5)
C157 0.060(10) 0.069(9) 0.091(11) 0.024(8) -0.024(8) -0.030(8)
C158 0.029(7) 0.109(11) 0.058(8) 0.024(8) 0.008(6) -0.004(7)
C159 0.042(7) 0.052(7) 0.049(7) 0.002(5) -0.005(6) -0.015(6)
C161 0.034(6) 0.043(6) 0.026(6) -0.004(5) -0.008(5) -0.004(5)
C162 0.017(5) 0.051(6) 0.036(6) -0.003(5) -0.009(4) 0.007(5)
C163 0.028(6) 0.048(6) 0.046(7) 0.000(5) -0.012(5) -0.003(5)
C164 0.034(7) 0.054(7) 0.026(6) -0.006(5) 0.004(5) -0.013(6)
C165 0.015(5) 0.040(6) 0.037(6) -0.002(4) -0.005(4) -0.010(4)
C166 0.031(6) 0.041(6) 0.045(6) -0.011(5) -0.010(5) -0.007(5)
C167 0.029(6) 0.075(8) 0.042(7) -0.011(6) -0.001(5) 0.002(6)
C168 0.034(7) 0.061(7) 0.050(7) -0.014(6) 0.005(5) 0.005(6)
C170 0.019(5) 0.035(5) 0.027(5) -0.007(4) -0.003(4) -0.008(4)
C171 0.034(7) 0.046(6) 0.045(6) -0.007(5) -0.016(5) 0.002(5)
C172 0.026(6) 0.057(7) 0.058(7) -0.006(6) -0.017(5) 0.005(5)
C173 0.014(5) 0.054(7) 0.059(7) -0.008(6) 0.001(5) -0.013(5)
C174 0.027(6) 0.056(7) 0.038(6) -0.003(5) 0.000(5) -0.003(5)
C175 0.022(6) 0.057(7) 0.041(6) -0.009(5) -0.002(5) -0.006(5)
C176 0.028(6) 0.048(7) 0.023(6) -0.001(5) -0.005(5) -0.004(5)
C177 0.036(7) 0.060(7) 0.046(7) -0.001(6) -0.006(6) 0.005(6)
C178 0.026(6) 0.052(8) 0.065(8) -0.012(6) 0.003(6) -0.001(6)
C179 0.031(6) 0.031(6) 0.056(7) -0.012(5) -0.001(5) 0.002(5)
C180 0.029(6) 0.032(6) 0.077(8) -0.014(6) -0.014(6) -0.007(5)
C181 0.035(6) 0.031(6) 0.051(7) -0.012(5) -0.005(5) 0.003(5)
C201 0.072 0.231 0.150 -0.047 -0.004 -0.028
C202 0.42(7) 0.19(3) 0.17(3) 0.01(2) -0.01(4) -0.12(4)
C203 0.098(18) 0.100(16) 0.28(3) 0.048(18) 0.09(2) 0.014(13)
C204 0.11(3) 0.37(5) 0.39(5) 0.24(4) 0.05(3) 0.08(3)
C205 0.068(14) 0.26(3) 0.150(19) -0.035(19) -0.006(13) -0.028(17)
C206 0.127(17) 0.101(13) 0.151(17) 0.012(12) -0.084(15) 0.016(12)
C207 0.100(15) 0.133(16) 0.090(13) -0.003(11) -0.015(11) -0.027(12)
C208 0.040(8) 0.094(11) 0.096(12) -0.002(9) 0.020(8) -0.002(8)
C209 0.089(13) 0.099(13) 0.102(13) 0.022(10) 0.010(11) 0.004(10)
C210 0.091(13) 0.120(14) 0.088(12) 0.022(10) -0.015(11) -0.021(11)
Cl11 0.114(4) 0.114(4) 0.158(5) 0.000(3) -0.042(4) 0.006(3)
C211 0.14(2) 0.125(16) 0.101(14) -0.015(12) -0.057(14) 0.050(14)
C212 0.15(2) 0.17(2) 0.18(2) -0.070(19) -0.11(2) 0.046(18)
C213 0.15(2) 0.119(17) 0.15(2) 0.010(15) 0.016(18) 0.080(16)
C214 0.12(2) 0.15(2) 0.18(2) 0.050(18) 0.059(19) 0.044(16)
C215 0.10(2) 0.18(3) 0.40(5) 0.02(3) 0.08(3) -0.027(18)
C216 0.22(3) 0.145(19) 0.20(3) -0.060(19) -0.16(2) 0.069(19)
Cl14 0.119(4) 0.127(4) 0.123(4) -0.004(3) 0.032(3) 0.002(3)
C229 0.099(14) 0.103(13) 0.101(13) 0.016(10) 0.036(11) -0.002(11)
C230 0.110(15) 0.105(13) 0.096(13) 0.001(10) -0.026(11) 0.027(11)
C231 0.17(2) 0.093(13) 0.103(14) -0.011(10) 0.019(14) -0.038(14)
C232 0.064(12) 0.106(13) 0.118(15) -0.033(11) 0.058(11) -0.015(10)
C233 0.063(11) 0.062(9) 0.129(15) 0.026(9) 0.025(10) -0.006(8)
C234 0.075(12) 0.109(13) 0.101(13) -0.002(10) -0.007(10) 0.014(10)

loop_
_atom_type_symbol
_atom_type_description
_atom_type_scat_dispersion_real
_atom_type_scat_dispersion_imag
_atom_type_scat_source
C C 0.0033 0.0016 'International Tables Vol C Tables 4.2.6.8 and 6.1.1.4'
H H 0.0000 0.0000 'International Tables Vol C Tables 4.2.6.8 and 6.1.1.4'
O O 0.0106 0.0060 'International Tables Vol C Tables 4.2.6.8 and 6.1.1.4'
P P 0.1023 0.0942 'International Tables Vol C Tables 4.2.6.8 and 6.1.1.4'
Cl Cl 0.1484 0.1585 'International Tables Vol C Tables 4.2.6.8 and 6.1.1.4'
Au Au -2.0133 8.8022 'International Tables Vol C Tables 4.2.6.8 and 6.1.1.4'

loop_
_geom_angle_atom_site_label_1
_geom_angle_atom_site_label_2
_geom_angle_atom_site_label_3
_geom_angle
P1 Au1 Cl1 178.63(11)
P2 Au2 Cl2 170.54(10)
C70 P1 C16 105.1(4)
C70 P1 C6 103.2(4)
C16 P1 C6 107.8(4)
C70 P1 Au1 114.1(3)
C16 P1 Au1 113.0(3)
C6 P1 Au1 112.8(3)
C76 P2 C46 100.3(4)
C76 P2 C56 105.0(4)
C46 P2 C56 109.9(4)
C76 P2 Au2 110.9(4)
C46 P2 Au2 116.8(3)
C56 P2 Au2 112.7(3)
P3 Au3 Cl3 178.29(11)
P4 Au4 Cl4 170.28(10)
C170 P3 C106 104.2(4)
C170 P3 C166 103.9(4)
C106 P3 C166 108.2(5)
C170 P3 Au3 115.5(3)
C106 P3 Au3 111.7(4)
C166 P3 Au3 112.7(3)
C146 P4 C136 110.7(5)
C146 P4 C176 106.0(5)
C136 P4 C176 99.1(5)
C146 P4 Au4 111.8(3)
C136 P4 Au4 117.6(4)
C176 P4 Au4 110.3(4)
C7 O2 C2 113.6(8)
C8 O3 C3 113.2(8)
C11 O4 C4 113.2(7)
C1 O5 C5 115.4(7)
C17 O12 C12 115.7(8)
C13 O13 C18 115.1(8)
C21 O14 C14 116.1(7)
C15 O15 C11 113.4(7)
C27 O22 C22 119.2(9)
C28 O23 C23 112.8(9)
C31 O24 C24 118.2(9)
C25 O25 C21 114.3(7)
C29 O26 C26 111.0(10)
C37 O32 C32 116.1(19)
C38 O33 C33 115.0(16)
C41 O34 C34 119.1(8)
C31 O35 C35 112.9(11)
C39 O36 C36 112.6(10)
C42 O42 C47 113.8(10)
C43 O43 C48 113.8(10)
C51 O44 C44 113.2(7)
C41 O45 C45 117.6(8)
C57 O52 C52 119.4(11)
C58 O53 C53 114.8(9)
C61 O54 C54 114.7(7)
C51 O55 C55 113.9(7)
C62 O62 C67 113.8(8)
C68 O63 C63 111.8(8)
C1 O64 C64 117.4(7)
C65 O65 C61 111.0(7)
C69 O66 C66 112.1(8)
O64 C1 O5 110.6(7)
O64 C1 C2 108.1(8)
O5 C1 C2 108.5(7)
O64 C1 H1 109.9
O5 C1 H1 109.9
C2 C1 H1 109.9
O2 C2 C3 108.3(8)
O2 C2 C1 113.0(7)
C3 C2 C1 110.8(8)
O2 C2 H2 108.2
C3 C2 H2 108.2
C1 C2 H2 108.2
O3 C3 C2 110.2(8)
O3 C3 C4 108.9(7)
C2 C3 C4 110.1(8)
O3 C3 H3 109.2
C2 C3 H3 109.2
C4 C3 H3 109.2
O4 C4 C5 112.5(8)
O4 C4 C3 103.4(7)
C5 C4 C3 109.0(8)
O4 C4 H4 110.5
C5 C4 H4 110.5
C3 C4 H4 110.5
O5 C5 C4 110.6(8)
O5 C5 C6 101.8(7)
C4 C5 C6 116.6(8)
O5 C5 H5 109.2
C4 C5 H5 109.2
C6 C5 H5 109.2
C5 C6 P1 120.2(7)
C5 C6 H6A 107.3
P1 C6 H6A 107.3
C5 C6 H6B 107.3
P1 C6 H6B 107.3
H6A C6 H6B 106.9
O2 C7 H7A 109.5
O2 C7 H7B 109.5
H7A C7 H7B 109.5
O2 C7 H7C 109.5
H7A C7 H7C 109.5
H7B C7 H7C 109.5
O3 C8 H8A 109.5
O3 C8 H8B 109.5
H8A C8 H8B 109.5
O3 C8 H8C 109.5
H8A C8 H8C 109.5
H8B C8 H8C 109.5
O4 C11 O15 107.6(7)
O4 C11 C12 109.4(8)
O15 C11 C12 106.0(8)
O4 C11 H11 111.2
O15 C11 H11 111.2
C12 C11 H11 111.2
O12 C12 C11 107.9(9)
O12 C12 C13 111.9(9)
C11 C12 C13 116.6(8)
O12 C12 H12 106.6
C11 C12 H12 106.6
C13 C12 H12 106.6
O13 C13 C12 110.5(8)
O13 C13 C14 110.9(8)
C12 C13 C14 110.2(8)
O13 C13 H13 108.4
C12 C13 H13 108.4
C14 C13 H13 108.4
O14 C14 C15 114.0(7)
O14 C14 C13 108.2(8)
C15 C14 C13 107.6(7)
O14 C14 H14 109.0
C15 C14 H14 109.0
C13 C14 H14 109.0
O15 C15 C14 111.1(7)
O15 C15 C16 106.9(8)
C14 C15 C16 118.1(8)
O15 C15 H15 106.7
C14 C15 H15 106.7
C16 C15 H15 106.7
C15 C16 P1 109.7(7)
C15 C16 H16A 109.7
P1 C16 H16A 109.7
C15 C16 H16B 109.7
P1 C16 H16B 109.7
H16A C16 H16B 108.2
O12 C17 H17A 109.5
O12 C17 H17B 109.5
H17A C17 H17B 109.5
O12 C17 H17C 109.5
H17A C17 H17C 109.5
H17B C17 H17C 109.5
O13 C18 H18A 109.5
O13 C18 H18B 109.5
H18A C18 H18B 109.5
O13 C18 H18C 109.5
H18A C18 H18C 109.5
H18B C18 H18C 109.5
O14 C21 O25 110.2(7)
O14 C21 C22 111.0(8)
O25 C21 C22 110.0(8)
O14 C21 H21 108.5
O25 C21 H21 108.5
C22 C21 H21 108.5
O22 C22 C21 109.1(8)
O22 C22 C23 111.4(9)
C21 C22 C23 112.4(8)
O22 C22 H22 107.9
C21 C22 H22 107.9
C23 C22 H22 107.9
O23 C23 C24 109.6(9)
O23 C23 C22 107.4(8)
C24 C23 C22 110.4(9)
O23 C23 H23 109.8
C24 C23 H23 109.8
C22 C23 H23 109.8
O24 C24 C23 108.8(9)
O24 C24 C25 112.8(9)
C23 C24 C25 109.8(8)
O24 C24 H24 108.4
C23 C24 H24 108.4
C25 C24 H24 108.4
O25 C25 C24 109.3(7)
O25 C25 C26 108.2(8)
C24 C25 C26 114.7(9)
O25 C25 H25 108.2
C24 C25 H25 108.2
C26 C25 H25 108.2
O26 C26 C25 108.7(9)
O26 C26 H26A 109.9
C25 C26 H26A 109.9
O26 C26 H26B 109.9
C25 C26 H26B 109.9
H26A C26 H26B 108.3
O22 C27 H27A 109.5
O22 C27 H27B 109.5
H27A C27 H27B 109.5
O22 C27 H27C 109.5
H27A C27 H27C 109.5
H27B C27 H27C 109.5
O23 C28 H28A 109.5
O23 C28 H28B 109.5
H28A C28 H28B 109.5
O23 C28 H28C 109.5
H28A C28 H28C 109.5
H28B C28 H28C 109.5
O26 C29 H29A 109.5
O26 C29 H29B 109.5
H29A C29 H29B 109.5
O26 C29 H29C 109.5
H29A C29 H29C 109.5
H29B C29 H29C 109.5
O35 C31 O24 113.9(10)
O35 C31 C32 109.2(11)
O24 C31 C32 109.3(13)
O35 C31 H31 108.1
O24 C31 H31 108.1
C32 C31 H31 108.1
O32 C32 C33 111.0(16)
O32 C32 C31 112.7(10)
C33 C32 C31 108.5(11)
O32 C32 H32 108.2
C33 C32 H32 108.2
C31 C32 H32 108.2
C32 C33 O33 107.1(11)
C32 C33 C34 112.1(15)
O33 C33 C34 110.0(10)
C32 C33 H33 109.2
O33 C33 H33 109.2
C34 C33 H33 109.2
O34 C34 C33 108.9(11)
O34 C34 C35 110.9(8)
C33 C34 C35 108.9(9)
O34 C34 H34 109.4
C33 C34 H34 109.4
C35 C34 H34 109.4
O35 C35 C36 105.5(11)
O35 C35 C34 108.8(9)
C36 C35 C34 114.6(9)
O35 C35 H35 109.3
C36 C35 H35 109.3
C34 C35 H35 109.3
O36 C36 C35 109.4(10)
O36 C36 H36A 109.8
C35 C36 H36A 109.8
O36 C36 H36B 109.8
C35 C36 H36B 109.8
H36A C36 H36B 108.2
O32 C37 H37A 109.5
O32 C37 H37B 109.5
H37A C37 H37B 109.5
O32 C37 H37C 109.5
H37A C37 H37C 109.5
H37B C37 H37C 109.5
O33 C38 H38A 109.5
O33 C38 H38B 109.5
H38A C38 H38B 109.5
O33 C38 H38C 109.5
H38A C38 H38C 109.5
H38B C38 H38C 109.5
O36 C39 H39A 109.5
O36 C39 H39B 109.5
H39A C39 H39B 109.5
O36 C39 H39C 109.5
H39A C39 H39C 109.5
H39B C39 H39C 109.5
O34 C41 O45 112.4(8)
O34 C41 C42 110.4(9)
O45 C41 C42 109.0(8)
O34 C41 H41 108.3
O45 C41 H41 108.3
C42 C41 H41 108.3
O42 C42 C41 114.7(9)
O42 C42 C43 108.7(10)
C41 C42 C43 107.2(9)
O42 C42 H42 108.7
C41 C42 H42 108.7
C43 C42 H42 108.7
O43 C43 C44 107.0(9)
O43 C43 C42 109.9(9)
C44 C43 C42 111.4(10)
O43 C43 H43 109.5
C44 C43 H43 109.5
C42 C43 H43 109.5
O44 C44 C43 106.5(8)
O44 C44 C45 108.4(7)
C43 C44 C45 117.0(9)
O44 C44 H44 108.2
C43 C44 H44 108.2
C45 C44 H44 108.2
O45 C45 C46 103.1(8)
O45 C45 C44 111.1(8)
C46 C45 C44 114.2(8)
O45 C45 H45 109.4
C46 C45 H45 109.4
C44 C45 H45 109.4
C45 C46 P2 122.5(7)
C45 C46 H46A 106.7
P2 C46 H46A 106.7
C45 C46 H46B 106.7
P2 C46 H46B 106.7
H46A C46 H46B 106.6
O42 C47 H47A 109.5
O42 C47 H47B 109.5
H47A C47 H47B 109.5
O42 C47 H47C 109.5
H47A C47 H47C 109.5
H47B C47 H47C 109.5
O43 C48 H48A 109.5
O43 C48 H48B 109.5
H48A C48 H48B 109.5
O43 C48 H48C 109.5
H48A C48 H48C 109.5
H48B C48 H48C 109.5
O55 C51 O44 111.5(8)
O55 C51 C52 109.0(9)
O44 C51 C52 107.7(7)
O55 C51 H51 109.5
O44 C51 H51 109.5
C52 C51 H51 109.5
O52 C52 C53 110.1(9)
O52 C52 C51 110.3(9)
C53 C52 C51 113.9(9)
O52 C52 H52 107.4
C53 C52 H52 107.4
C51 C52 H52 107.4
O53 C53 C52 107.6(9)
O53 C53 C54 110.6(8)
C52 C53 C54 112.3(8)
O53 C53 H53 108.7
C52 C53 H53 108.7
C54 C53 H53 108.7
O54 C54 C55 115.6(8)
O54 C54 C53 106.1(7)
C55 C54 C53 107.1(8)
O54 C54 H54 109.3
C55 C54 H54 109.3
C53 C54 H54 109.3
O55 C55 C56 106.2(7)
O55 C55 C54 107.9(7)
C56 C55 C54 117.8(8)
O55 C55 H55 108.2
C56 C55 H55 108.2
C54 C55 H55 108.2
C55 C56 P2 113.3(7)
C55 C56 H56A 108.9
P2 C56 H56A 108.9
C55 C56 H56B 108.9
P2 C56 H56B 108.9
H56A C56 H56B 107.7
O52 C57 H57A 109.5
O52 C57 H57B 109.5
H57A C57 H57B 109.5
O52 C57 H57C 109.5
H57A C57 H57C 109.5
H57B C57 H57C 109.5
O53 C58 H58A 109.5
O53 C58 H58B 109.5
H58A C58 H58B 109.5
O53 C58 H58C 109.5
H58A C58 H58C 109.5
H58B C58 H58C 109.5
O54 C61 O65 110.2(7)
O54 C61 C62 112.6(9)
O65 C61 C62 106.3(8)
O54 C61 H61 109.2
O65 C61 H61 109.2
C62 C61 H61 109.2
O62 C62 C63 110.6(9)
O62 C62 C61 105.8(8)
C63 C62 C61 112.8(8)
O62 C62 H62 109.2
C63 C62 H62 109.2
C61 C62 H62 109.2
O63 C63 C62 108.9(7)
O63 C63 C64 107.6(7)
C62 C63 C64 110.1(8)
O63 C63 H63 110.1
C62 C63 H63 110.1
C64 C63 H63 110.1
O64 C64 C65 111.9(7)
O64 C64 C63 106.9(7)
C65 C64 C63 108.1(8)
O64 C64 H64 110.0
C65 C64 H64 110.0
C63 C64 H64 110.0
O65 C65 C64 110.7(7)
O65 C65 C66 105.3(8)
C64 C65 C66 112.4(8)
O65 C65 H65 109.5
C64 C65 H65 109.5
C66 C65 H65 109.5
O66 C66 C65 110.5(8)
O66 C66 H66A 109.5
C65 C66 H66A 109.5
O66 C66 H66B 109.5
C65 C66 H66B 109.5
H66A C66 H66B 108.1
O62 C67 H67A 109.5
O62 C67 H67B 109.5
H67A C67 H67B 109.5
O62 C67 H67C 109.5
H67A C67 H67C 109.5
H67B C67 H67C 109.5
O63 C68 H68A 109.5
O63 C68 H68B 109.5
H68A C68 H68B 109.5
O63 C68 H68C 109.5
H68A C68 H68C 109.5
H68B C68 H68C 109.5
O66 C69 H69A 109.5
O66 C69 H69B 109.5
H69A C69 H69B 109.5
O66 C69 H69C 109.5
H69A C69 H69C 109.5
H69B C69 H69C 109.5
C75 C70 C71 117.8(9)
C75 C70 P1 121.7(8)
C71 C70 P1 120.5(8)
C72 C71 C70 121.6(10)
C72 C71 H71 119.2
C70 C71 H71 119.2
C73 C72 C71 117.6(10)
C73 C72 H72 121.2
C71 C72 H72 121.2
C74 C73 C72 123.2(10)
C74 C73 H73 118.4
C72 C73 H73 118.4
C73 C74 C75 118.2(10)
C73 C74 H74 120.9
C75 C74 H74 120.9
C74 C75 C70 121.3(10)
C74 C75 H75 119.4
C70 C75 H75 119.4
C77 C76 C81 117.1(9)
C77 C76 P2 124.6(9)
C81 C76 P2 118.3(7)
C76 C77 C78 124.1(10)
C76 C77 H77 117.9
C78 C77 H77 117.9
C77 C78 C79 118.5(10)
C77 C78 H78 120.8
C79 C78 H78 120.8
C80 C79 C78 118.3(10)
C80 C79 H79 120.9
C78 C79 H79 120.9
C81 C80 C79 121.6(11)
C81 C80 H80 119.2
C79 C80 H80 119.2
C80 C81 C76 120.0(9)
C80 C81 H81 120.0
C76 C81 H81 120.0
C102 O102 C107 117.2(11)
C108 O103 C103 112.7(9)
C104 O104 C111 118.8(8)
C105 O105 C101 110.3(7)
C112 O112 C117 112.6(10)
C118 O113 C113 114.3(9)
C114 O114 C121 118.7(9)
C111 O115 C115 113.9(9)
C116 O119 C119 115.9(12)
C127 O122 C122 113.7(10)
C123 O123 C128 116.4(11)
C131 O124 C124 119.0(9)
C121 O125 C125 111.5(9)
C126 O129 C29A 104(2)
C126 O129 C29B 103.0(14)
C29A O129 C29B 103(3)
C137 O132 C132 113.3(11)
C133 O133 C138 115.2(10)
C141 O134 C134 114.3(8)
C135 O135 C131 118.9(9)
C147 O142 C142 105(2)
C143 O143 C148 112.8(16)
C144 O144 C151 116.1(8)
C145 O145 C141 112.0(8)
C152 O152 C157 116.3(8)
C158 O153 C153 114.3(8)
C161 O154 C154 118.5(7)
C155 O155 C151 114.6(7)
C156 O159 C159 110.9(8)
C162 O162 C167 114.0(8)
C168 O163 C163 112.9(8)
C101 O164 C164 117.1(8)
C161 O165 C165 113.5(7)
O164 C101 O105 108.6(8)
O164 C101 C102 110.1(9)
O105 C101 C102 108.8(8)
O164 C101 H101 109.8
O105 C101 H101 109.8
C102 C101 H101 109.8
O102 C102 C103 117.7(10)
O102 C102 C101 108.0(9)
C103 C102 C101 111.9(10)
O102 C102 H102 106.2
C103 C102 H102 106.2
C101 C102 H102 106.2
O103 C103 C102 108.3(9)
O103 C103 C104 107.6(9)
C102 C103 C104 114.9(9)
O103 C103 H103 108.6
C102 C103 H103 108.6
C104 C103 H103 108.6
O104 C104 C105 112.8(9)
O104 C104 C103 111.4(8)
C105 C104 C103 105.9(8)
O104 C104 H104 108.9
C105 C104 H104 108.9
C103 C104 H104 108.9
O105 C105 C104 110.9(9)
O105 C105 C106 105.5(8)
C104 C105 C106 119.2(8)
O105 C105 H105 106.9
C104 C105 H105 106.9
C106 C105 H105 106.9
C105 C106 P3 110.9(7)
C105 C106 H10A 109.5
P3 C106 H10A 109.5
C105 C106 H10B 109.5
P3 C106 H10B 109.5
H10A C106 H10B 108.1
O102 C107 H10C 109.5
O102 C107 H10D 109.5
H10C C107 H10D 109.5
O102 C107 H10E 109.5
H10C C107 H10E 109.5
H10D C107 H10E 109.5
O103 C108 H10F 109.5
O103 C108 H10G 109.5
H10F C108 H10G 109.5
O103 C108 H10H 109.5
H10F C108 H10H 109.5
H10G C108 H10H 109.5
O115 C111 O104 111.1(9)
O115 C111 C112 111.5(10)
O104 C111 C112 110.4(9)
O115 C111 H111 107.9
O104 C111 H111 107.9
C112 C111 H111 107.9
O112 C112 C113 112.4(10)
O112 C112 C111 107.7(9)
C113 C112 C111 110.1(10)
O112 C112 H112 108.9
C113 C112 H112 108.9
C111 C112 H112 108.9
O113 C113 C112 108.8(9)
O113 C113 C114 107.6(8)
C112 C113 C114 109.3(9)
O113 C113 H113 110.3
C112 C113 H113 110.3
C114 C113 H113 110.3
O114 C114 C113 109.4(9)
O114 C114 C115 112.6(9)
C113 C114 C115 109.0(9)
O114 C114 H114 108.6
C113 C114 H114 108.6
C115 C114 H114 108.6
O115 C115 C116 107.4(10)
O115 C115 C114 109.4(9)
C116 C115 C114 114.5(10)
O115 C115 H115 108.5
C116 C115 H115 108.5
C114 C115 H115 108.5
O119 C116 C115 109.7(10)
O119 C116 H11A 109.7
C115 C116 H11A 109.7
O119 C116 H11B 109.7
C115 C116 H11B 109.7
H11A C116 H11B 108.2
O112 C117 H11C 109.5
O112 C117 H11D 109.5
H11C C117 H11D 109.5
O112 C117 H11E 109.5
H11C C117 H11E 109.5
H11D C117 H11E 109.5
O113 C118 H11F 109.5
O113 C118 H11G 109.5
H11F C118 H11G 109.5
O113 C118 H11H 109.5
H11F C118 H11H 109.5
H11G C118 H11H 109.5
O119 C119 H11I 109.5
O119 C119 H11J 109.5
H11I C119 H11J 109.5
O119 C119 H11K 109.5
H11I C119 H11K 109.5
H11J C119 H11K 109.5
O125 C121 O114 112.1(9)
O125 C121 C122 112.7(11)
O114 C121 C122 109.7(10)
O125 C121 H121 107.3
O114 C121 H121 107.3
C122 C121 H121 107.3
O122 C122 C121 114.8(11)
O122 C122 C123 107.2(10)
C121 C122 C123 110.4(9)
O122 C122 H122 108.1
C121 C122 H122 108.1
C123 C122 H122 108.1
O123 C123 C124 108.5(10)
O123 C123 C122 111.7(9)
C124 C123 C122 112.6(10)
O123 C123 H123 107.9
C124 C123 H123 107.9
C122 C123 H123 107.9
O124 C124 C125 109.3(9)
O124 C124 C123 110.4(9)
C125 C124 C123 110.8(10)
O124 C124 H124 108.8
C125 C124 H124 108.8
C123 C124 H124 108.8
C124 C125 O125 112.6(9)
C124 C125 C126 116.4(10)
O125 C125 C126 105.2(10)
C124 C125 H125 107.4
O125 C125 H125 107.4
C126 C125 H125 107.4
O129 C126 C125 108.9(11)
O129 C126 H12A 109.9
C125 C126 H12A 109.9
O129 C126 H12B 109.9
C125 C126 H12B 109.9
H12A C126 H12B 108.3
O122 C127 H12C 109.5
O122 C127 H12D 109.5
H12C C127 H12D 109.5
O122 C127 H12E 109.5
H12C C127 H12E 109.5
H12D C127 H12E 109.5
O123 C128 H12F 109.5
O123 C128 H12G 109.5
H12F C128 H12G 109.5
O123 C128 H12H 109.5
H12F C128 H12H 109.5
H12G C128 H12H 109.5
O129 C29A H29D 109.5
O129 C29A H29E 109.5
H29D C29A H29E 109.5
O129 C29A H29F 109.5
H29D C29A H29F 109.5
H29E C29A H29F 109.5
O129 C29B H29G 109.5
O129 C29B H29H 109.5
H29G C29B H29H 109.5
O129 C29B H29I 109.5
H29G C29B H29I 109.5
H29H C29B H29I 109.5
O124 C131 O135 112.2(8)
O124 C131 C132 111.1(10)
O135 C131 C132 106.2(9)
O124 C131 H131 109.1
O135 C131 H131 109.1
C132 C131 H131 109.1
O132 C132 C131 114.5(10)
O132 C132 C133 105.9(11)
C131 C132 C133 109.3(9)
O132 C132 H132 109.0
C131 C132 H132 109.0
C133 C132 H132 109.0
O133 C133 C134 106.3(10)
O133 C133 C132 114.0(9)
C134 C133 C132 109.8(10)
O133 C133 H133 108.9
C134 C133 H133 108.9
C132 C133 H133 108.9
O134 C134 C133 105.3(9)
O134 C134 C135 108.6(8)
C133 C134 C135 114.7(10)
O134 C134 H134 109.4
C133 C134 H134 109.4
C135 C134 H134 109.4
O135 C135 C136 101.8(9)
O135 C135 C134 111.0(8)
C136 C135 C134 111.9(9)
O135 C135 H135 110.6
C136 C135 H135 110.6
C134 C135 H135 110.6
C135 C136 P4 119.7(8)
C135 C136 H13A 107.4
P4 C136 H13A 107.4
C135 C136 H13B 107.4
P4 C136 H13B 107.4
H13A C136 H13B 106.9
O132 C137 H13C 109.5
O132 C137 H13D 109.5
H13C C137 H13D 109.5
O132 C137 H13E 109.5
H13C C137 H13E 109.5
H13D C137 H13E 109.5
O133 C138 H13F 109.5
O133 C138 H13G 109.5
H13F C138 H13G 109.5
O133 C138 H13H 109.5
H13F C138 H13H 109.5
H13G C138 H13H 109.5
O134 C141 O145 110.8(9)
O134 C141 C142 112.5(10)
O145 C141 C142 108.2(9)
O134 C141 H141 108.4
O145 C141 H141 108.4
C142 C141 H141 108.4
C141 C142 C143 113.2(10)
C141 C142 O142 107.9(10)
C143 C142 O142 101.1(12)
C141 C142 H142 111.4
C143 C142 H142 111.4
O142 C142 H142 111.4
O143 C143 C142 107.7(11)
O143 C143 C144 110.3(10)
C142 C143 C144 110.1(10)
O143 C143 H143 109.6
C142 C143 H143 109.6
C144 C143 H143 109.6
O144 C144 C145 113.6(8)
O144 C144 C143 107.4(8)
C145 C144 C143 106.1(9)
O144 C144 H144 109.9
C145 C144 H144 109.9
C143 C144 H144 109.9
O145 C145 C146 107.2(8)
O145 C145 C144 107.7(8)
C146 C145 C144 117.0(8)
O145 C145 H145 108.2
C146 C145 H145 108.2
C144 C145 H145 108.2
C145 C146 P4 110.9(7)
C145 C146 H14A 109.5
P4 C146 H14A 109.5
C145 C146 H14B 109.5
P4 C146 H14B 109.5
H14A C146 H14B 108.0
O142 C147 H14C 109.5
O142 C147 H14D 109.5
H14C C147 H14D 109.5
O142 C147 H14E 109.5
H14C C147 H14E 109.5
H14D C147 H14E 109.5
O143 C148 H14F 109.5
O143 C148 H14G 109.5
H14F C148 H14G 109.5
O143 C148 H14H 109.5
H14F C148 H14H 109.5
H14G C148 H14H 109.5
O144 C151 O155 109.0(8)
O144 C151 C152 109.5(8)
O155 C151 C152 108.2(8)
O144 C151 H151 110.0
O155 C151 H151 110.0
C152 C151 H151 110.0
O152 C152 C153 114.1(8)
O152 C152 C151 106.3(8)
C153 C152 C151 112.6(8)
O152 C152 H152 107.8
C153 C152 H152 107.8
C151 C152 H152 107.8
O153 C153 C152 109.1(8)
O153 C153 C154 108.7(8)
C152 C153 C154 111.6(9)
O153 C153 H153 109.1
C152 C153 H153 109.1
C154 C153 H153 109.1
O154 C154 C153 107.8(9)
O154 C154 C155 110.0(7)
C153 C154 C155 110.5(8)
O154 C154 H154 109.5
C153 C154 H154 109.5
C155 C154 H154 109.5
O155 C155 C156 109.3(8)
O155 C155 C154 108.4(7)
C156 C155 C154 114.1(8)
O155 C155 H155 108.3
C156 C155 H155 108.3
C154 C155 H155 108.3
O159 C156 C155 111.0(8)
O159 C156 H15A 109.4
C155 C156 H15A 109.4
O159 C156 H15B 109.4
C155 C156 H15B 109.4
H15A C156 H15B 108.0
O152 C157 H15C 109.5
O152 C157 H15D 109.5
H15C C157 H15D 109.5
O152 C157 H15E 109.5
H15C C157 H15E 109.5
H15D C157 H15E 109.5
O153 C158 H15F 109.5
O153 C158 H15G 109.5
H15F C158 H15G 109.5
O153 C158 H15H 109.5
H15F C158 H15H 109.5
H15G C158 H15H 109.5
O159 C159 H15I 109.5
O159 C159 H15J 109.5
H15I C159 H15J 109.5
O159 C159 H15K 109.5
H15I C159 H15K 109.5
H15J C159 H15K 109.5
O154 C161 O165 113.2(7)
O154 C161 C162 110.4(8)
O165 C161 C162 107.5(7)
O154 C161 H161 108.5
O165 C161 H161 108.5
C162 C161 H161 108.5
O162 C162 C163 108.1(8)
O162 C162 C161 112.6(8)
C163 C162 C161 107.3(8)
O162 C162 H162 109.6
C163 C162 H162 109.6
C161 C162 H162 109.6
O163 C163 C164 110.9(8)
O163 C163 C162 108.0(8)
C164 C163 C162 110.3(8)
O163 C163 H163 109.2
C164 C163 H163 109.2
C162 C163 H163 109.2
O164 C164 C163 105.2(8)
O164 C164 C165 111.8(8)
C163 C164 C165 110.9(8)
O164 C164 H164 109.6
C163 C164 H164 109.6
C165 C164 H164 109.6
O165 C165 C164 107.9(7)
O165 C165 C166 99.7(7)
C164 C165 C166 117.4(8)
O165 C165 H165 110.4
C164 C165 H165 110.4
C166 C165 H165 110.4
C165 C166 P3 117.2(7)
C165 C166 H16C 108.0
P3 C166 H16C 108.0
C165 C166 H16D 108.0
P3 C166 H16D 108.0
H16C C166 H16D 107.2
O162 C167 H16E 109.5
O162 C167 H16F 109.5
H16E C167 H16F 109.5
O162 C167 H16G 109.5
H16E C167 H16G 109.5
H16F C167 H16G 109.5
O163 C168 H16H 109.5
O163 C168 H16I 109.5
H16H C168 H16I 109.5
O163 C168 H16J 109.5
H16H C168 H16J 109.5
H16I C168 H16J 109.5
C175 C170 C171 120.1(9)
C175 C170 P3 122.2(7)
C171 C170 P3 117.6(7)
C172 C171 C170 118.2(10)
C172 C171 H171 120.9
C170 C171 H171 120.9
C173 C172 C171 119.7(10)
C173 C172 H172 120.1
C171 C172 H172 120.1
C172 C173 C174 121.6(10)
C172 C173 H173 119.2
C174 C173 H173 119.2
C175 C174 C173 119.5(10)
C175 C174 H174 120.2
C173 C174 H174 120.2
C170 C175 C174 120.7(10)
C170 C175 H175 119.6
C174 C175 H175 119.6
C181 C176 C177 117.9(10)
C181 C176 P4 122.8(8)
C177 C176 P4 119.3(8)
C178 C177 C176 119.6(11)
C178 C177 H177 120.2
C176 C177 H177 120.2
C179 C178 C177 121.7(11)
C179 C178 H178 119.1
C177 C178 H178 119.1
C178 C179 C180 119.9(10)
C178 C179 H179 120.0
C180 C179 H179 120.0
C181 C180 C179 119.0(10)
C181 C180 H180 120.5
C179 C180 H180 120.5
C176 C181 C180 121.8(10)
C176 C181 H181 119.1
C180 C181 H181 119.1
C202 C201 H20A 109.5
C202 C201 H20B 109.5
H20A C201 H20B 109.5
C202 C201 H20C 109.5
H20A C201 H20C 109.5
H20B C201 H20C 109.5
C201 C202 C203 108(2)
C201 C202 H20D 110.2
C203 C202 H20D 110.2
C201 C202 H20E 110.2
C203 C202 H20E 110.2
H20D C202 H20E 108.5
C202 C203 C204 126(3)
C202 C203 H20F 105.9
C204 C203 H20F 105.9
C202 C203 H20G 105.9
C204 C203 H20G 105.9
H20F C203 H20G 106.2
C205 C204 C203 129(4)
C205 C204 H20H 105.0
C203 C204 H20H 105.0
C205 C204 H20I 105.0
C203 C204 H20I 105.0
H20H C204 H20I 105.8
C204 C205 H20J 109.5
C204 C205 H20K 109.5
H20J C205 H20K 109.5
C204 C205 H20L 109.5
H20J C205 H20L 109.5
H20K C205 H20L 109.5
C207 C206 H20M 109.5
C207 C206 H20N 109.5
H20M C206 H20N 109.5
C207 C206 H20O 109.5
H20M C206 H20O 109.5
H20N C206 H20O 109.5
C206 C207 C208 112.7(14)
C206 C207 H20P 109.1
C208 C207 H20P 109.1
C206 C207 H20Q 109.1
C208 C207 H20Q 109.1
H20P C207 H20Q 107.8
C207 C208 C209 113.8(14)
C207 C208 H20R 108.8
C209 C208 H20R 108.8
C207 C208 H20S 108.8
C209 C208 H20S 108.8
H20R C208 H20S 107.7
C210 C209 C208 113.0(15)
C210 C209 H20T 109.0
C208 C209 H20T 109.0
C210 C209 H20U 109.0
C208 C209 H20U 109.0
H20T C209 H20U 107.8
C209 C210 H21A 109.5
C209 C210 H21B 109.5
H21A C210 H21B 109.5
C209 C210 H21C 109.5
H21A C210 H21C 109.5
H21B C210 H21C 109.5
C212 C211 C216 120.0
C212 C211 Cl11 122.1
C216 C211 Cl11 117.8
C213 C212 C211 120.0
C213 C212 H212 120.0
C211 C212 H212 120.0
C212 C213 C214 120.0
C212 C213 H213 120.0
C214 C213 H213 120.0
C213 C214 C215 120.0
C213 C214 H214 120.0
C215 C214 H214 120.0
C216 C215 C214 120.0
C216 C215 H215 120.0
C214 C215 H215 120.0
C215 C216 C211 120.0
C215 C216 H216 120.0
C211 C216 H216 120.0
C218 C217 C222 120.0
C218 C217 Cl12 122.6
C222 C217 Cl12 117.4
C217 C218 C219 120.0
C217 C218 H218 120.0
C219 C218 H218 120.0
C218 C219 C220 120.0
C218 C219 H219 120.0
C220 C219 H219 120.0
C221 C220 C219 120.0
C221 C220 H220 120.0
C219 C220 H220 120.0
C220 C221 C222 120.0
C220 C221 H221 120.0
C222 C221 H221 120.0
C221 C222 C217 120.0
C221 C222 H222 120.0
C217 C222 H222 120.0
C224 C223 C228 120.0
C224 C223 Cl13 111.4
C228 C223 Cl13 127.2
C225 C224 C223 120.0
C225 C224 H224 120.0
C223 C224 H224 120.0
C224 C225 C226 120.0
C224 C225 H225 120.0
C226 C225 H225 120.0
C227 C226 C225 120.0
C227 C226 H226 120.0
C225 C226 H226 120.0
C226 C227 C228 120.0
C226 C227 H227 120.0
C228 C227 H227 120.0
C227 C228 C223 120.0
C227 C228 H228 120.0
C223 C228 H228 120.0
C230 C229 C234 120.0
C230 C229 Cl14 119.2
C234 C229 Cl14 120.5
C231 C230 C229 120.0
C231 C230 H230 120.0
C229 C230 H230 120.0
C230 C231 C232 120.0
C230 C231 H231 120.0
C232 C231 H231 120.0
C231 C232 C233 120.0
C231 C232 H232 120.0
C233 C232 H232 120.0
C232 C233 C234 120.0
C232 C233 H233 120.0
C234 C233 H233 120.0
C233 C234 C229 120.0
C233 C234 H234 120.0
C229 C234 H234 120.0

loop_
_geom_bond_atom_site_label_1
_geom_bond_atom_site_label_2
_geom_bond_distance
Au1 P1 2.238(3)
Au1 Cl1 2.285(3)
Au2 P2 2.224(3)
Au2 Cl2 2.291(3)
P1 C70 1.803(10)
P1 C16 1.834(10)
P1 C6 1.835(9)
P2 C76 1.806(10)
P2 C46 1.810(10)
P2 C56 1.848(9)
Au3 P3 2.235(3)
Au3 Cl3 2.288(3)
Au4 P4 2.224(3)
Au4 Cl4 2.288(3)
P3 C170 1.819(9)
P3 C106 1.841(10)
P3 C166 1.857(10)
P4 C146 1.806(11)
P4 C136 1.841(10)
P4 C176 1.847(11)
O2 C7 1.403(12)
O2 C2 1.423(11)
O3 C8 1.386(12)
O3 C3 1.430(11)
O4 C11 1.412(11)
O4 C4 1.460(11)
O5 C1 1.423(11)
O5 C5 1.454(11)
O12 C17 1.400(13)
O12 C12 1.416(12)
O13 C13 1.405(11)
O13 C18 1.416(13)
O14 C21 1.415(10)
O14 C14 1.426(10)
O15 C15 1.384(11)
O15 C11 1.470(12)
O22 C27 1.410(12)
O22 C22 1.440(12)
O23 C28 1.428(14)
O23 C23 1.437(12)
O24 C31 1.415(15)
O24 C24 1.435(11)
O25 C25 1.414(11)
O25 C21 1.422(11)
O26 C29 1.419(14)
O26 C26 1.425(14)
O32 C37 1.41(3)
O32 C32 1.422(18)
O33 C38 1.37(3)
O33 C33 1.492(15)
O34 C41 1.397(11)
O34 C34 1.396(12)
O35 C31 1.388(17)
O35 C35 1.421(13)
O36 C39 1.426(16)
O36 C36 1.436(14)
O42 C42 1.393(13)
O42 C47 1.405(14)
O43 C43 1.395(14)
O43 C48 1.457(14)
O44 C51 1.423(12)
O44 C44 1.441(11)
O45 C41 1.420(11)
O45 C45 1.456(12)
O52 C57 1.251(19)
O52 C52 1.423(12)
O53 C58 1.398(14)
O53 C53 1.414(12)
O54 C61 1.375(11)
O54 C54 1.399(10)
O55 C51 1.409(12)
O55 C55 1.430(11)
O62 C62 1.403(12)
O62 C67 1.427(12)
O63 C68 1.371(11)
O63 C63 1.436(11)
O64 C1 1.401(11)
O64 C64 1.444(10)
O65 C65 1.428(11)
O65 C61 1.482(12)
O66 C69 1.425(12)
O66 C66 1.421(12)
C1 C2 1.527(14)
C1 H1 1.0000
C2 C3 1.478(13)
C2 H2 1.0000
C3 C4 1.554(13)
C3 H3 1.0000
C4 C5 1.522(13)
C4 H4 1.0000
C5 C6 1.566(13)
C5 H5 1.0000
C6 H6A 0.9900
C6 H6B 0.9900
C7 H7A 0.9800
C7 H7B 0.9800
C7 H7C 0.9800
C8 H8A 0.9800
C8 H8B 0.9800
C8 H8C 0.9800
C11 C12 1.492(14)
C11 H11 1.0000
C12 C13 1.515(14)
C12 H12 1.0000
C13 C14 1.556(14)
C13 H13 1.0000
C14 C15 1.508(13)
C14 H14 1.0000
C15 C16 1.521(12)
C15 H15 1.0000
C16 H16A 0.9900
C16 H16B 0.9900
C17 H17A 0.9800
C17 H17B 0.9800
C17 H17C 0.9800
C18 H18A 0.9800
C18 H18B 0.9800
C18 H18C 0.9800
C21 C22 1.494(13)
C21 H21 1.0000
C22 C23 1.513(14)
C22 H22 1.0000
C23 C24 1.512(16)
C23 H23 1.0000
C24 C25 1.520(14)
C24 H24 1.0000
C25 C26 1.530(15)
C25 H25 1.0000
C26 H26A 0.9900
C26 H26B 0.9900
C27 H27A 0.9800
C27 H27B 0.9800
C27 H27C 0.9800
C28 H28A 0.9800
C28 H28B 0.9800
C28 H28C 0.9800
C29 H29A 0.9800
C29 H29B 0.9800
C29 H29C 0.9800
C31 C32 1.544(19)
C31 H31 1.0000
C32 C33 1.48(2)
C32 H32 1.0000
C33 C34 1.501(17)
C33 H33 1.0000
C34 C35 1.502(15)
C34 H34 1.0000
C35 C36 1.473(17)
C35 H35 1.0000
C36 H36A 0.9900
C36 H36B 0.9900
C37 H37A 0.9800
C37 H37B 0.9800
C37 H37C 0.9800
C38 H38A 0.9800
C38 H38B 0.9800
C38 H38C 0.9800
C39 H39A 0.9800
C39 H39B 0.9800
C39 H39C 0.9800
C41 C42 1.527(15)
C41 H41 1.0000
C42 C43 1.534(16)
C42 H42 1.0000
C43 C44 1.490(14)
C43 H43 1.0000
C44 C45 1.577(14)
C44 H44 1.0000
C45 C46 1.527(13)
C45 H45 1.0000
C46 H46A 0.9900
C46 H46B 0.9900
C47 H47A 0.9800
C47 H47B 0.9800
C47 H47C 0.9800
C48 H48A 0.9800
C48 H48B 0.9800
C48 H48C 0.9800
C51 C52 1.549(15)
C51 H51 1.0000
C52 C53 1.503(15)
C52 H52 1.0000
C53 C54 1.555(14)
C53 H53 1.0000
C54 C55 1.533(13)
C54 H54 1.0000
C55 C56 1.461(13)
C55 H55 1.0000
C56 H56A 0.9900
C56 H56B 0.9900
C57 H57A 0.9800
C57 H57B 0.9800
C57 H57C 0.9800
C58 H58A 0.9800
C58 H58B 0.9800
C58 H58C 0.9800
C61 C62 1.504(14)
C61 H61 1.0000
C62 C63 1.495(13)
C62 H62 1.0000
C63 C64 1.550(13)
C63 H63 1.0000
C64 C65 1.515(13)
C64 H64 1.0000
C65 C66 1.538(14)
C65 H65 1.0000
C66 H66A 0.9900
C66 H66B 0.9900
C67 H67A 0.9800
C67 H67B 0.9800
C67 H67C 0.9800
C68 H68A 0.9800
C68 H68B 0.9800
C68 H68C 0.9800
C69 H69A 0.9800
C69 H69B 0.9800
C69 H69C 0.9800
C70 C75 1.390(14)
C70 C71 1.393(13)
C71 C72 1.390(15)
C71 H71 0.9500
C72 C73 1.367(17)
C72 H72 0.9500
C73 C74 1.365(16)
C73 H73 0.9500
C74 C75 1.385(14)
C74 H74 0.9500
C75 H75 0.9500
C76 C77 1.341(13)
C76 C81 1.420(15)
C77 C78 1.385(14)
C77 H77 0.9500
C78 C79 1.400(15)
C78 H78 0.9500
C79 C80 1.383(15)
C79 H79 0.9500
C80 C81 1.375(14)
C80 H80 0.9500
C81 H81 0.9500
O102 C102 1.350(14)
O102 C107 1.373(16)
O103 C108 1.406(15)
O103 C103 1.430(12)
O104 C104 1.403(12)
O104 C111 1.415(13)
O105 C105 1.416(12)
O105 C101 1.452(12)
O112 C112 1.404(15)
O112 C117 1.416(13)
O113 C118 1.405(13)
O113 C113 1.440(11)
O114 C114 1.389(12)
O114 C121 1.471(14)
O115 C111 1.388(13)
O115 C115 1.431(13)
O119 C116 1.389(16)
O119 C119 1.402(17)
O122 C127 1.389(14)
O122 C122 1.423(14)
O123 C123 1.392(13)
O123 C128 1.443(18)
O124 C131 1.368(12)
O124 C124 1.389(12)
O125 C121 1.380(14)
O125 C125 1.473(13)
O129 C126 1.448(17)
O129 C29A 1.496(18)
O129 C29B 1.572(15)
O132 C137 1.322(17)
O132 C132 1.389(13)
O133 C133 1.410(14)
O133 C138 1.427(14)
O134 C141 1.389(13)
O134 C134 1.448(14)
O135 C135 1.441(13)
O135 C131 1.450(12)
O142 C147 1.18(2)
O142 C142 1.55(2)
O143 C143 1.391(15)
O143 C148 1.45(2)
O144 C144 1.381(11)
O144 C151 1.406(12)
O145 C145 1.388(11)
O145 C141 1.444(12)
O152 C152 1.418(11)
O152 C157 1.407(14)
O153 C158 1.426(14)
O153 C153 1.431(11)
O154 C161 1.374(11)
O154 C154 1.442(11)
O155 C155 1.438(11)
O155 C151 1.444(12)
O159 C156 1.385(12)
O159 C159 1.411(12)
O162 C162 1.405(11)
O162 C167 1.432(12)
O163 C168 1.433(12)
O163 C163 1.444(12)
O164 C101 1.393(11)
O164 C164 1.431(11)
O165 C161 1.423(11)
O165 C165 1.475(11)
C101 C102 1.537(15)
C101 H101 1.0000
C102 C103 1.484(16)
C102 H102 1.0000
C103 C104 1.513(15)
C103 H103 1.0000
C104 C105 1.510(14)
C104 H104 1.0000
C105 C106 1.509(15)
C105 H105 1.0000
C106 H10A 0.9900
C106 H10B 0.9900
C107 H10C 0.9800
C107 H10D 0.9800
C107 H10E 0.9800
C108 H10F 0.9800
C108 H10G 0.9800
C108 H10H 0.9800
C111 C112 1.536(15)
C111 H111 1.0000
C112 C113 1.484(16)
C112 H112 1.0000
C113 C114 1.545(16)
C113 H113 1.0000
C114 C115 1.554(14)
C114 H114 1.0000
C115 C116 1.497(17)
C115 H115 1.0000
C116 H11A 0.9900
C116 H11B 0.9900
C117 H11C 0.9800
C117 H11D 0.9800
C117 H11E 0.9800
C118 H11F 0.9800
C118 H11G 0.9800
C118 H11H 0.9800
C119 H11I 0.9800
C119 H11J 0.9800
C119 H11K 0.9800
C121 C122 1.505(16)
C121 H121 1.0000
C122 C123 1.518(16)
C122 H122 1.0000
C123 C124 1.502(15)
C123 H123 1.0000
C124 C125 1.473(16)
C124 H124 1.0000
C125 C126 1.546(16)
C125 H125 1.0000
C126 H12A 0.9900
C126 H12B 0.9900
C127 H12C 0.9800
C127 H12D 0.9800
C127 H12E 0.9800
C128 H12F 0.9800
C128 H12G 0.9800
C128 H12H 0.9800
C29A H29D 0.9800
C29A H29E 0.9800
C29A H29F 0.9800
C29B H29G 0.9800
C29B H29H 0.9800
C29B H29I 0.9800
C131 C132 1.495(17)
C131 H131 1.0000
C132 C133 1.553(18)
C132 H132 1.0000
C133 C134 1.539(14)
C133 H133 1.0000
C134 C135 1.561(16)
C134 H134 1.0000
C135 C136 1.546(14)
C135 H135 1.0000
C136 H13A 0.9900
C136 H13B 0.9900
C137 H13C 0.9800
C137 H13D 0.9800
C137 H13E 0.9800
C138 H13F 0.9800
C138 H13G 0.9800
C138 H13H 0.9800
C141 C142 1.505(17)
C141 H141 1.0000
C142 C143 1.506(18)
C142 H142 1.0000
C143 C144 1.562(14)
C143 H143 1.0000
C144 C145 1.557(14)
C144 H144 1.0000
C145 C146 1.530(14)
C145 H145 1.0000
C146 H14A 0.9900
C146 H14B 0.9900
C147 H14C 0.9800
C147 H14D 0.9800
C147 H14E 0.9800
C148 H14F 0.9800
C148 H14G 0.9800
C148 H14H 0.9800
C151 C152 1.515(14)
C151 H151 1.0000
C152 C153 1.500(14)
C152 H152 1.0000
C153 C154 1.494(13)
C153 H153 1.0000
C154 C155 1.553(14)
C154 H154 1.0000
C155 C156 1.480(14)
C155 H155 1.0000
C156 H15A 0.9900
C156 H15B 0.9900
C157 H15C 0.9800
C157 H15D 0.9800
C157 H15E 0.9800
C158 H15F 0.9800
C158 H15G 0.9800
C158 H15H 0.9800
C159 H15I 0.9800
C159 H15J 0.9800
C159 H15K 0.9800
C161 C162 1.537(13)
C161 H161 1.0000
C162 C163 1.520(14)
C162 H162 1.0000
C163 C164 1.514(14)
C163 H163 1.0000
C164 C165 1.530(14)
C164 H164 1.0000
C165 C166 1.550(13)
C165 H165 1.0000
C166 H16C 0.9900
C166 H16D 0.9900
C167 H16E 0.9800
C167 H16F 0.9800
C167 H16G 0.9800
C168 H16H 0.9800
C168 H16I 0.9800
C168 H16J 0.9800
C170 C175 1.370(13)
C170 C171 1.424(13)
C171 C172 1.405(15)
C171 H171 0.9500
C172 C173 1.371(14)
C172 H172 0.9500
C173 C174 1.377(14)
C173 H173 0.9500
C174 C175 1.380(14)
C174 H174 0.9500
C175 H175 0.9500
C176 C181 1.343(13)
C176 C177 1.393(14)
C177 C178 1.373(15)
C177 H177 0.9500
C178 C179 1.313(14)
C178 H178 0.9500
C179 C180 1.377(14)
C179 H179 0.9500
C180 C181 1.377(14)
C180 H180 0.9500
C181 H181 0.9500
C201 C202 1.491(16)
C201 H20A 0.9800
C201 H20B 0.9800
C201 H20C 0.9800
C202 C203 1.534(16)
C202 H20D 0.9900
C202 H20E 0.9900
C203 C204 1.54(4)
C203 H20F 0.9900
C203 H20G 0.9900
C204 C205 1.38(3)
C204 H20H 0.9900
C204 H20I 0.9900
C205 H20J 0.9800
C205 H20K 0.9800
C205 H20L 0.9800
C206 C207 1.50(2)
C206 H20M 0.9800
C206 H20N 0.9800
C206 H20O 0.9800
C207 C208 1.52(2)
C207 H20P 0.9900
C207 H20Q 0.9900
C208 C209 1.531(19)
C208 H20R 0.9900
C208 H20S 0.9900
C209 C210 1.49(2)
C209 H20T 0.9900
C209 H20U 0.9900
C210 H21A 0.9800
C210 H21B 0.9800
C210 H21C 0.9800
Cl11 C211 1.7472
C211 C212 1.3900
C211 C216 1.3900
C212 C213 1.3900
C212 H212 0.9500
C213 C214 1.3900
C213 H213 0.9500
C214 C215 1.3900
C214 H214 0.9500
C215 C216 1.3900
C215 H215 0.9500
C216 H216 0.9500
Cl12 C217 1.7128
C217 C218 1.3900
C217 C222 1.3900
C218 C219 1.3900
C218 H218 0.9500
C219 C220 1.3900
C219 H219 0.9500
C220 C221 1.3900
C220 H220 0.9500
C221 C222 1.3900
C221 H221 0.9500
C222 H222 0.9500
Cl13 C223 1.4886
C223 C224 1.3900
C223 C228 1.3900
C224 C225 1.3900
C224 H224 0.9500
C225 C226 1.3900
C225 H225 0.9500
C226 C227 1.3900
C226 H226 0.9500
C227 C228 1.3900
C227 H227 0.9500
C228 H228 0.9500
Cl14 C229 1.7397
C229 C230 1.3900
C229 C234 1.3900
C230 C231 1.3900
C230 H230 0.9500
C231 C232 1.3900
C231 H231 0.9500
C232 C233 1.3900
C232 H232 0.9500
C233 C234 1.3900
C233 H233 0.9500
C234 H234 0.9500

loop_
_geom_torsion_atom_site_label_1
_geom_torsion_atom_site_label_2
_geom_torsion_atom_site_label_3
_geom_torsion_atom_site_label_4
_geom_torsion
Cl1 Au1 P1 C70 117(5)
Cl1 Au1 P1 C16 -122(5)
Cl1 Au1 P1 C6 0(5)
Cl2 Au2 P2 C76 -16.4(8)
Cl2 Au2 P2 C46 -130.4(7)
Cl2 Au2 P2 C56 101.0(7)
Cl3 Au3 P3 C170 156(4)
Cl3 Au3 P3 C106 -85(4)
Cl3 Au3 P3 C166 37(4)
Cl4 Au4 P4 C146 101.0(8)
Cl4 Au4 P4 C136 -129.3(8)
Cl4 Au4 P4 C176 -16.7(9)
C64 O64 C1 O5 105.9(8)
C64 O64 C1 C2 -135.5(7)
C5 O5 C1 O64 59.6(10)
C5 O5 C1 C2 -58.7(10)
C7 O2 C2 C3 -157.8(9)
C7 O2 C2 C1 79.1(11)
O64 C1 C2 O2 60.3(10)
O5 C1 C2 O2 -179.7(7)
O64 C1 C2 C3 -61.5(10)
O5 C1 C2 C3 58.5(10)
C8 O3 C3 C2 -132.5(9)
C8 O3 C3 C4 106.6(9)
O2 C2 C3 O3 57.3(10)
C1 C2 C3 O3 -178.1(7)
O2 C2 C3 C4 177.4(7)
C1 C2 C3 C4 -58.0(10)
C11 O4 C4 C5 -105.8(9)
C11 O4 C4 C3 136.7(7)
O3 C3 C4 O4 -64.2(9)
C2 C3 C4 O4 175.0(7)
O3 C3 C4 C5 175.9(8)
C2 C3 C4 C5 55.0(10)
C1 O5 C5 C4 57.8(10)
C1 O5 C5 C6 -177.7(7)
O4 C4 C5 O5 -167.0(7)
C3 C4 C5 O5 -52.8(10)
O4 C4 C5 C6 77.5(10)
C3 C4 C5 C6 -168.3(8)
O5 C5 C6 P1 125.4(7)
C4 C5 C6 P1 -114.3(9)
C70 P1 C6 C5 -154.6(7)
C16 P1 C6 C5 94.5(8)
Au1 P1 C6 C5 -31.0(8)
C4 O4 C11 O15 79.6(9)
C4 O4 C11 C12 -165.8(8)
C15 O15 C11 O4 56.3(9)
C15 O15 C11 C12 -60.7(10)
C17 O12 C12 C11 140.3(10)
C17 O12 C12 C13 -90.1(11)
O4 C11 C12 O12 62.1(10)
O15 C11 C12 O12 177.9(8)
O4 C11 C12 C13 -64.7(11)
O15 C11 C12 C13 51.0(11)
C18 O13 C13 C12 -119.4(10)
C18 O13 C13 C14 118.1(9)
O12 C12 C13 O13 63.8(10)
C11 C12 C13 O13 -171.3(9)
O12 C12 C13 C14 -173.2(7)
C11 C12 C13 C14 -48.3(12)
C21 O14 C14 C15 -112.4(8)
C21 O14 C14 C13 127.9(8)
O13 C13 C14 O14 -65.4(9)
C12 C13 C14 O14 171.8(7)
O13 C13 C14 C15 171.0(7)
C12 C13 C14 C15 48.2(10)
C11 O15 C15 C14 68.7(9)
C11 O15 C15 C16 -161.2(7)
O14 C14 C15 O15 -179.4(7)
C13 C14 C15 O15 -59.4(9)
O14 C14 C15 C16 56.6(11)
C13 C14 C15 C16 176.5(8)
O15 C15 C16 P1 82.4(8)
C14 C15 C16 P1 -151.5(7)
C70 P1 C16 C15 -155.8(7)
C6 P1 C16 C15 -46.2(8)
Au1 P1 C16 C15 79.1(7)
C14 O14 C21 O25 91.8(9)
C14 O14 C21 C22 -146.1(8)
C25 O25 C21 O14 63.4(9)
C25 O25 C21 C22 -59.3(9)
C27 O22 C22 C21 146.3(9)
C27 O22 C22 C23 -88.9(11)
O14 C21 C22 O22 54.4(10)
O25 C21 C22 O22 176.6(7)
O14 C21 C22 C23 -69.8(11)
O25 C21 C22 C23 52.4(11)
C28 O23 C23 C24 106.2(12)
C28 O23 C23 C22 -133.8(12)
O22 C22 C23 O23 66.7(11)
C21 C22 C23 O23 -170.4(8)
O22 C22 C23 C24 -173.8(8)
C21 C22 C23 C24 -50.9(12)
C31 O24 C24 C23 149.8(11)
C31 O24 C24 C25 -88.1(12)
O23 C23 C24 O24 -65.4(10)
C22 C23 C24 O24 176.5(8)
O23 C23 C24 C25 170.7(8)
C22 C23 C24 C25 52.6(11)
C21 O25 C25 C24 62.1(10)
C21 O25 C25 C26 -172.4(8)
O24 C24 C25 O25 -178.9(8)
C23 C24 C25 O25 -57.3(11)
O24 C24 C25 C26 59.4(12)
C23 C24 C25 C26 -179.0(9)
C29 O26 C26 C25 -176.0(10)
O25 C25 C26 O26 -68.7(10)
C24 C25 C26 O26 53.6(12)
C35 O35 C31 O24 58.9(13)
C35 O35 C31 C32 -63.6(13)
C24 O24 C31 O35 108.8(12)
C24 O24 C31 C32 -128.8(11)
C37 O32 C32 C33 -166.9(13)
C37 O32 C32 C31 71.1(18)
O35 C31 C32 O32 179.8(13)
O24 C31 C32 O32 54.6(17)
O35 C31 C32 C33 56.4(17)
O24 C31 C32 C33 -68.8(16)
O32 C32 C33 O33 61.3(16)
C31 C32 C33 O33 -174.3(14)
O32 C32 C33 C34 -178.0(10)
C31 C32 C33 C34 -53.6(16)
C38 O33 C33 C32 -112.5(18)
C38 O33 C33 C34 125.5(17)
C41 O34 C34 C33 123.6(9)
C41 O34 C34 C35 -116.6(10)
C32 C33 C34 O34 176.0(9)
O33 C33 C34 O34 -65.0(15)
C32 C33 C34 C35 55.0(14)
O33 C33 C34 C35 174.0(12)
C31 O35 C35 C36 -172.0(9)
C31 O35 C35 C34 64.5(12)
O34 C34 C35 O35 -177.1(9)
C33 C34 C35 O35 -57.2(14)
O34 C34 C35 C36 65.1(13)
C33 C34 C35 C36 -175.0(11)
C39 O36 C36 C35 -178.0(11)
O35 C35 C36 O36 -66.3(11)
C34 C35 C36 O36 53.4(14)
C34 O34 C41 O45 105.0(10)
C34 O34 C41 C42 -133.0(9)
C45 O45 C41 O34 61.4(11)
C45 O45 C41 C42 -61.3(11)
C47 O42 C42 C41 69.9(12)
C47 O42 C42 C43 -170.2(10)
O34 C41 C42 O42 62.4(12)
O45 C41 C42 O42 -173.7(8)
O34 C41 C42 C43 -58.4(11)
O45 C41 C42 C43 65.6(11)
C48 O43 C43 C44 134.1(10)
C48 O43 C43 C42 -104.8(12)
O42 C42 C43 O43 60.4(12)
C41 C42 C43 O43 -175.1(9)
O42 C42 C43 C44 178.8(9)
C41 C42 C43 C44 -56.7(12)
C51 O44 C44 C43 129.9(9)
C51 O44 C44 C45 -103.3(9)
O43 C43 C44 O44 -76.5(10)
C42 C43 C44 O44 163.4(9)
O43 C43 C44 C45 162.1(9)
C42 C43 C44 C45 42.0(13)
C41 O45 C45 C46 165.5(7)
C41 O45 C45 C44 42.8(11)
O44 C44 C45 O45 -153.1(7)
C43 C44 C45 O45 -32.7(12)
O44 C44 C45 C46 90.9(9)
C43 C44 C45 C46 -148.7(9)
O45 C45 C46 P2 119.1(8)
C44 C45 C46 P2 -120.3(8)
C76 P2 C46 C45 -170.4(8)
C56 P2 C46 C45 79.4(8)
Au2 P2 C46 C45 -50.5(9)
C55 O55 C51 O44 58.6(10)
C55 O55 C51 C52 -60.3(10)
C44 O44 C51 O55 73.1(10)
C44 O44 C51 C52 -167.2(8)
C57 O52 C52 C53 -122.6(18)
C57 O52 C52 C51 110.9(18)
O55 C51 C52 O52 171.6(8)
O44 C51 C52 O52 50.4(11)
O55 C51 C52 C53 47.2(11)
O44 C51 C52 C53 -74.0(11)
C58 O53 C53 C52 -139.3(10)
C58 O53 C53 C54 97.7(11)
O52 C52 C53 O53 68.1(11)
C51 C52 C53 O53 -167.3(8)
O52 C52 C53 C54 -169.9(8)
C51 C52 C53 C54 -45.4(12)
C61 O54 C54 C55 -88.6(10)
C61 O54 C54 C53 152.9(8)
O53 C53 C54 O54 -64.2(10)
C52 C53 C54 O54 175.5(8)
O53 C53 C54 C55 171.7(8)
C52 C53 C54 C55 51.5(11)
C51 O55 C55 C56 -162.8(8)
C51 O55 C55 C54 69.9(10)
O54 C54 C55 O55 -179.3(7)
C53 C54 C55 O55 -61.3(9)
O54 C54 C55 C56 60.5(11)
C53 C54 C55 C56 178.5(8)
O55 C55 C56 P2 77.9(8)
C54 C55 C56 P2 -161.0(7)
C76 P2 C56 C55 -142.1(7)
C46 P2 C56 C55 -35.1(8)
Au2 P2 C56 C55 97.1(7)
C54 O54 C61 O65 116.8(8)
C54 O54 C61 C62 -124.7(9)
C65 O65 C61 O54 58.8(9)
C65 O65 C61 C62 -63.5(9)
C67 O62 C62 C63 -95.1(11)
C67 O62 C62 C61 142.5(10)
O54 C61 C62 O62 58.9(10)
O65 C61 C62 O62 179.7(7)
O54 C61 C62 C63 -62.1(11)
O65 C61 C62 C63 58.6(11)
C68 O63 C63 C62 -117.1(9)
C68 O63 C63 C64 123.6(9)
O62 C62 C63 O63 68.9(10)
C61 C62 C63 O63 -172.9(8)
O62 C62 C63 C64 -173.3(7)
C61 C62 C63 C64 -55.1(11)
C1 O64 C64 C65 -110.7(9)
C1 O64 C64 C63 131.1(8)
O63 C63 C64 O64 -68.7(9)
C62 C63 C64 O64 172.7(7)
O63 C63 C64 C65 170.7(7)
C62 C63 C64 C65 52.1(10)
C61 O65 C65 C64 65.9(10)
C61 O65 C65 C66 -172.4(7)
O64 C64 C65 O65 -175.5(7)
C63 C64 C65 O65 -58.1(10)
O64 C64 C65 C66 67.1(10)
C63 C64 C65 C66 -175.5(8)
C69 O66 C66 C65 171.0(9)
O65 C65 C66 O66 -71.2(9)
C64 C65 C66 O66 49.4(11)
C16 P1 C70 C75 64.3(9)
C6 P1 C70 C75 -48.5(9)
Au1 P1 C70 C75 -171.2(7)
C16 P1 C70 C71 -114.5(8)
C6 P1 C70 C71 132.7(8)
Au1 P1 C70 C71 10.0(9)
C75 C70 C71 C72 1.8(15)
P1 C70 C71 C72 -179.4(8)
C70 C71 C72 C73 -1.9(16)
C71 C72 C73 C74 -1.5(17)
C72 C73 C74 C75 4.7(17)
C73 C74 C75 C70 -4.8(15)
C71 C70 C75 C74 1.6(14)
P1 C70 C75 C74 -177.2(8)
C46 P2 C76 C77 -52.2(10)
C56 P2 C76 C77 61.8(10)
Au2 P2 C76 C77 -176.2(8)
C46 P2 C76 C81 125.8(8)
C56 P2 C76 C81 -120.2(8)
Au2 P2 C76 C81 1.7(9)
C81 C76 C77 C78 -3.6(16)
P2 C76 C77 C78 174.4(9)
C76 C77 C78 C79 7.4(17)
C77 C78 C79 C80 -5.3(16)
C78 C79 C80 C81 -0.1(16)
C79 C80 C81 C76 4.0(15)
C77 C76 C81 C80 -2.1(15)
P2 C76 C81 C80 179.8(8)
C164 O164 C101 O105 78.3(10)
C164 O164 C101 C102 -162.7(9)
C105 O105 C101 O164 58.5(10)
C105 O105 C101 C102 -61.3(10)
C107 O102 C102 C103 -110.2(15)
C107 O102 C102 C101 122.1(13)
O164 C101 C102 O102 62.3(12)
O105 C101 C102 O102 -178.8(9)
O164 C101 C102 C103 -68.8(11)
O105 C101 C102 C103 50.2(12)
C108 O103 C103 C102 -118.3(12)
C108 O103 C103 C104 116.9(12)
O102 C102 C103 O103 65.9(13)
C101 C102 C103 O103 -168.2(9)
O102 C102 C103 C104 -173.7(10)
C101 C102 C103 C104 -47.8(13)
C111 O104 C104 C105 -110.9(10)
C111 O104 C104 C103 130.1(10)
O103 C103 C104 O104 -65.3(11)
C102 C103 C104 O104 173.9(9)
O103 C103 C104 C105 171.7(9)
C102 C103 C104 C105 50.9(12)
C101 O105 C105 C104 69.5(9)
C101 O105 C105 C106 -160.1(7)
O104 C104 C105 O105 177.0(8)
C103 C104 C105 O105 -60.8(10)
O104 C104 C105 C106 54.2(12)
C103 C104 C105 C106 176.4(9)
O105 C105 C106 P3 82.7(8)
C104 C105 C106 P3 -151.8(8)
C170 P3 C106 C105 -157.3(7)
C166 P3 C106 C105 -47.2(8)
Au3 P3 C106 C105 77.3(7)
C115 O115 C111 O104 63.8(11)
C115 O115 C111 C112 -59.8(12)
C104 O104 C111 O115 92.0(11)
C104 O104 C111 C112 -143.8(10)
C117 O112 C112 C113 -96.2(11)
C117 O112 C112 C111 142.4(10)
O115 C111 C112 O112 179.8(9)
O104 C111 C112 O112 55.8(12)
O115 C111 C112 C113 57.0(13)
O104 C111 C112 C113 -67.0(13)
C118 O113 C113 C112 -140.5(11)
C118 O113 C113 C114 101.1(11)
O112 C112 C113 O113 67.5(11)
C111 C112 C113 O113 -172.5(9)
O112 C112 C113 C114 -175.3(8)
C111 C112 C113 C114 -55.3(12)
C121 O114 C114 C113 148.2(9)
C121 O114 C114 C115 -90.5(11)
O113 C113 C114 O114 -62.5(11)
C112 C113 C114 O114 179.4(9)
O113 C113 C114 C115 173.9(9)
C112 C113 C114 C115 55.9(11)
C111 O115 C115 C116 -175.4(9)
C111 O115 C115 C114 59.8(12)
O114 C114 C115 O115 -177.9(9)
C113 C114 C115 O115 -56.3(12)
O114 C114 C115 C116 61.6(14)
C113 C114 C115 C116 -176.8(11)
C119 O119 C116 C115 171.7(12)
O115 C115 C116 O119 -68.0(12)
C114 C115 C116 O119 53.6(14)
C125 O125 C121 O114 65.1(12)
C125 O125 C121 C122 -59.3(13)
C114 O114 C121 O125 111.7(11)
C114 O114 C121 C122 -122.3(10)
C127 O122 C122 C121 72.4(13)
C127 O122 C122 C123 -164.6(10)
O125 C121 C122 O122 175.8(10)
O114 C121 C122 O122 50.1(13)
O125 C121 C122 C123 54.5(14)
O114 C121 C122 C123 -71.2(13)
C128 O123 C123 C124 131.5(11)
C128 O123 C123 C122 -103.8(12)
O122 C122 C123 O123 63.5(13)
C121 C122 C123 O123 -170.8(11)
O122 C122 C123 C124 -174.2(10)
C121 C122 C123 C124 -48.4(14)
C131 O124 C124 C125 -115.5(10)
C131 O124 C124 C123 122.4(10)
O123 C123 C124 O124 -66.0(13)
C122 C123 C124 O124 169.8(9)
O123 C123 C124 C125 172.8(10)
C122 C123 C124 C125 48.6(14)
O124 C124 C125 O125 -174.5(8)
C123 C124 C125 O125 -52.6(13)
O124 C124 C125 C126 63.9(13)
C123 C124 C125 C126 -174.2(11)
C121 O125 C125 C124 59.0(12)
C121 O125 C125 C126 -173.2(10)
C29A O129 C126 C125 -150(2)
C29B O129 C126 C125 101.9(14)
C124 C125 C126 O129 58.9(16)
O125 C125 C126 O129 -66.5(14)
C124 O124 C131 O135 106.9(10)
C124 O124 C131 C132 -134.5(9)
C135 O135 C131 O124 58.8(13)
C135 O135 C131 C132 -62.7(12)
C137 O132 C132 C131 88.4(17)
C137 O132 C132 C133 -151.1(15)
O124 C131 C132 O132 61.4(13)
O135 C131 C132 O132 -176.4(10)
O124 C131 C132 C133 -57.3(12)
O135 C131 C132 C133 64.9(12)
C138 O133 C133 C134 134.6(11)
C138 O133 C133 C132 -104.2(12)
O132 C132 C133 O133 58.4(12)
C131 C132 C133 O133 -177.7(9)
O132 C132 C133 C134 177.6(9)
C131 C132 C133 C134 -58.6(12)
C141 O134 C134 C133 130.2(9)
C141 O134 C134 C135 -106.5(10)
O133 C133 C134 O134 -72.7(11)
C132 C133 C134 O134 163.5(9)
O133 C133 C134 C135 167.9(9)
C132 C133 C134 C135 44.1(13)
C131 O135 C135 C136 167.3(9)
C131 O135 C135 C134 48.1(12)
O134 C134 C135 O135 -155.0(8)
C133 C134 C135 O135 -37.5(13)
O134 C134 C135 C136 92.1(10)
C133 C134 C135 C136 -150.4(10)
O135 C135 C136 P4 120.8(9)
C134 C135 C136 P4 -120.6(9)
C146 P4 C136 C135 83.9(10)
C176 P4 C136 C135 -165.1(9)
Au4 P4 C136 C135 -46.3(10)
C134 O134 C141 O145 71.9(11)
C134 O134 C141 C142 -166.9(9)
C145 O145 C141 O134 59.6(11)
C145 O145 C141 C142 -64.2(12)
O134 C141 C142 C143 -69.6(13)
O145 C141 C142 C143 53.1(14)
O134 C141 C142 O142 41.3(14)
O145 C141 C142 O142 164.1(10)
C147 O142 C142 C141 86(2)
C147 O142 C142 C143 -155.2(18)
C148 O143 C143 C142 -135.7(14)
C148 O143 C143 C144 104.2(15)
C141 C142 C143 O143 -171.2(11)
O142 C142 C143 O143 73.6(13)
C141 C142 C143 C144 -51.0(15)
O142 C142 C143 C144 -166.1(11)
C151 O144 C144 C145 -93.9(10)
C151 O144 C144 C143 149.1(9)
O143 C143 C144 O144 -66.2(13)
C142 C143 C144 O144 175.1(10)
O143 C143 C144 C145 172.1(11)
C142 C143 C144 C145 53.4(13)
C141 O145 C145 C146 -162.6(9)
C141 O145 C145 C144 70.7(10)
O144 C144 C145 O145 179.3(7)
C143 C144 C145 O145 -62.9(11)
O144 C144 C145 C146 58.6(12)
C143 C144 C145 C146 176.3(9)
O145 C145 C146 P4 80.0(9)
C144 C145 C146 P4 -158.9(7)
C136 P4 C146 C145 -37.8(8)
C176 P4 C146 C145 -144.3(7)
Au4 P4 C146 C145 95.4(6)
C144 O144 C151 O155 122.0(8)
C144 O144 C151 C152 -119.7(9)
C155 O155 C151 O144 58.4(10)
C155 O155 C151 C152 -60.7(10)
C157 O152 C152 C153 -96.6(11)
C157 O152 C152 C151 138.6(10)
O144 C151 C152 O152 60.9(10)
O155 C151 C152 O152 179.6(7)
O144 C151 C152 C153 -64.7(11)
O155 C151 C152 C153 54.0(11)
C158 O153 C153 C152 -115.8(10)
C158 O153 C153 C154 122.3(10)
O152 C152 C153 O153 66.1(10)
C151 C152 C153 O153 -172.5(8)
O152 C152 C153 C154 -173.7(8)
C151 C152 C153 C154 -52.4(11)
C161 O154 C154 C153 131.5(8)
C161 O154 C154 C155 -107.9(9)
O153 C153 C154 O154 -67.3(10)
C152 C153 C154 O154 172.3(8)
O153 C153 C154 C155 172.4(8)
C152 C153 C154 C155 52.0(11)
C151 O155 C155 C156 -173.6(8)
C151 O155 C155 C154 61.6(10)
O154 C154 C155 O155 -174.2(7)
C153 C154 C155 O155 -55.2(11)
O154 C154 C155 C156 63.9(11)
C153 C154 C155 C156 -177.2(9)
C159 O159 C156 C155 165.7(9)
O155 C155 C156 O159 -70.1(10)
C154 C155 C156 O159 51.3(12)
C154 O154 C161 O165 109.2(9)
C154 O154 C161 C162 -130.2(8)
C165 O165 C161 O154 56.4(10)
C165 O165 C161 C162 -65.8(9)
C167 O162 C162 C163 -164.2(8)
C167 O162 C162 C161 77.5(10)
O154 C161 C162 O162 57.6(10)
O165 C161 C162 O162 -178.5(7)
O154 C161 C162 C163 -61.3(10)
O165 C161 C162 C163 62.7(10)
C168 O163 C163 C164 104.7(10)
C168 O163 C163 C162 -134.4(9)
O162 C162 C163 O163 58.0(10)
C161 C162 C163 O163 179.6(8)
O162 C162 C163 C164 179.3(8)
C161 C162 C163 C164 -59.0(11)
C101 O164 C164 C163 135.1(8)
C101 O164 C164 C165 -104.4(9)
O163 C163 C164 O164 -63.4(10)
C162 C163 C164 O164 177.0(8)
O163 C163 C164 C165 175.5(8)
C162 C163 C164 C165 55.9(11)
C161 O165 C165 C164 60.7(9)
C161 O165 C165 C166 -176.3(7)
O164 C164 C165 O165 -170.6(7)
C163 C164 C165 O165 -53.6(10)
O164 C164 C165 C166 77.8(11)
C163 C164 C165 C166 -165.1(8)
O165 C165 C166 P3 129.4(7)
C164 C165 C166 P3 -114.5(9)
C170 P3 C166 C165 -156.9(7)
C106 P3 C166 C165 92.8(8)
Au3 P3 C166 C165 -31.1(9)
C106 P3 C170 C175 68.1(9)
C166 P3 C170 C175 -45.0(9)
Au3 P3 C170 C175 -169.0(7)
C106 P3 C170 C171 -109.4(8)
C166 P3 C170 C171 137.4(7)
Au3 P3 C170 C171 13.5(8)
C175 C170 C171 C172 -3.0(14)
P3 C170 C171 C172 174.6(7)
C170 C171 C172 C173 1.4(15)
C171 C172 C173 C174 1.0(16)
C172 C173 C174 C175 -1.9(16)
C171 C170 C175 C174 2.1(14)
P3 C170 C175 C174 -175.3(7)
C173 C174 C175 C170 0.3(15)
C146 P4 C176 C181 61.7(10)
C136 P4 C176 C181 -53.0(10)
Au4 P4 C176 C181 -177.0(8)
C146 P4 C176 C177 -114.7(8)
C136 P4 C176 C177 130.6(9)
Au4 P4 C176 C177 6.6(9)
C181 C176 C177 C178 3.6(15)
P4 C176 C177 C178 -179.8(8)
C176 C177 C178 C179 -2.1(17)
C177 C178 C179 C180 1.3(17)
C178 C179 C180 C181 -2.0(16)
C177 C176 C181 C180 -4.5(15)
P4 C176 C181 C180 179.1(8)
C179 C180 C181 C176 3.7(16)
C201 C202 C203 C204 -174(2)
C202 C203 C204 C205 -179(3)
C206 C207 C208 C209 177.8(15)
C207 C208 C209 C210 179.8(14)
C216 C211 C212 C213 0.0
Cl11 C211 C212 C213 175.1
C211 C212 C213 C214 0.0
C212 C213 C214 C215 0.0
C213 C214 C215 C216 0.0
C214 C215 C216 C211 0.0
C212 C211 C216 C215 0.0
Cl11 C211 C216 C215 -175.3
C222 C217 C218 C219 0.0
Cl12 C217 C218 C219 -177.5
C217 C218 C219 C220 0.0
C218 C219 C220 C221 0.0
C219 C220 C221 C222 0.0
C220 C221 C222 C217 0.0
C218 C217 C222 C221 0.0
Cl12 C217 C222 C221 177.6
C228 C223 C224 C225 0.0
Cl13 C223 C224 C225 -167.7
C223 C224 C225 C226 0.0
C224 C225 C226 C227 0.0
C225 C226 C227 C228 0.0
C226 C227 C228 C223 0.0
C224 C223 C228 C227 0.0
Cl13 C223 C228 C227 165.6
C234 C229 C230 C231 0.0
Cl14 C229 C230 C231 -173.6
C229 C230 C231 C232 0.0
C230 C231 C232 C233 0.0
C231 C232 C233 C234 0.0
C232 C233 C234 C229 0.0
C230 C229 C234 C233 0.0
Cl14 C229 C234 C233 173.6
